data_1551415
loop_
_publ_author_name
'Christopher S. Wood'
'Tanya K. Ronson'
'Ana M. Belenguer'
'Julian J. Holstein'
'Jonathan R. Nitschke'

_publ_section_title
;
 Two-stage directed self-assembly of a cyclic [3]catenane
;
_journal_name_full 'Nature Chemistry'
_journal_page_first 354
_journal_page_last 358
_journal_paper_doi 10.1038/nchem.2205
_journal_volume 7
_journal_year 2015
_chemical_formula_moiety 'C174 H114 Br6 Cl12 Fe6 N30, 5(Cl O4), 0.5(Br4 Fe), 10(C2 H3 N), (H2 O)'
_chemical_formula_sum 'C194 H146 Br8 Cl17 Fe6.5 N40 O21'
_chemical_formula_weight 4978.45
_space_group_crystal_system triclinic
_space_group_IT_number 2
_space_group_name_Hall '-P 1'
_space_group_name_H-M_alt 'P -1'
_atom_sites_solution_hydrogens geom
_cell_angle_alpha 89.880(2)
_cell_angle_beta 89.852(2)
_cell_angle_gamma 72.396(2)
_cell_formula_units_Z 2
_cell_length_a 16.0089(7)
_cell_length_b 25.8622(10)
_cell_length_c 29.8790(11)
_cell_measurement_reflns_used 9776
_cell_measurement_temperature 100(2)
_cell_measurement_theta_max 50.909
_cell_measurement_theta_min 4.344
_cell_volume 11791.3(8)
_computing_cell_refinement
;
CrystalClear-SM Expert 2.0 r5 (Rigaku, 2010)
;
_computing_data_collection
;
CrystalClear-SM Expert 2.0 r5 (Rigaku, 2010)
;
_computing_data_reduction
;
CrystalClear-SM Expert 2.0 r5 (Rigaku, 2010)
;
_computing_structure_refinement 'SHELXL-2013 (Sheldrick, 2013)'
_computing_structure_solution 'SUPERFLIP (Palatinus & Chapuis, 2007)'
_diffrn_ambient_temperature 100(2)
_diffrn_detector_area_resol_mean 0
_diffrn_measured_fraction_theta_full 0.972
_diffrn_measured_fraction_theta_max 0.961
_diffrn_measurement_device_type 'Rigaku Saturn 724+ detector on Crystal Logic diffractometer'
_diffrn_measurement_method '\w  scans'
_diffrn_radiation_monochromator 'silicon double crystal'
_diffrn_radiation_source 'Diamond beamline I19'
_diffrn_radiation_type synchrotron
_diffrn_radiation_wavelength 0.6889
_diffrn_reflns_av_R_equivalents 0.0402
_diffrn_reflns_av_unetI/netI 0.0616
_diffrn_reflns_Laue_measured_fraction_full 0.972
_diffrn_reflns_Laue_measured_fraction_max 0.961
_diffrn_reflns_limit_h_max 20
_diffrn_reflns_limit_h_min -19
_diffrn_reflns_limit_k_max 32
_diffrn_reflns_limit_k_min -32
_diffrn_reflns_limit_l_max 37
_diffrn_reflns_limit_l_min -37
_diffrn_reflns_number 124553
_diffrn_reflns_point_group_measured_fraction_full 0.972
_diffrn_reflns_point_group_measured_fraction_max 0.961
_diffrn_reflns_theta_full 24.500
_diffrn_reflns_theta_max 25.535
_diffrn_reflns_theta_min 0.661
_exptl_absorpt_coefficient_mu 1.841
_exptl_absorpt_correction_T_max 0.7452
_exptl_absorpt_correction_T_min 0.6019
_exptl_absorpt_correction_type multi-scan
_exptl_absorpt_process_details SADABS
_exptl_crystal_colour blue
_exptl_crystal_density_diffrn 1.402
_exptl_crystal_description block
_exptl_crystal_F_000 4992
_exptl_crystal_size_max 0.010
_exptl_crystal_size_mid 0.010
_exptl_crystal_size_min 0.010
_refine_ls_extinction_coef .
_refine_ls_extinction_method none
_refine_ls_goodness_of_fit_ref 1.053
_refine_ls_hydrogen_treatment constr
_refine_ls_matrix_type full
_refine_ls_number_parameters 2515
_refine_ls_number_reflns 46520
_refine_ls_number_restraints 2083
_refine_ls_restrained_S_all 1.043
_refine_ls_R_factor_all 0.1088
_refine_ls_R_factor_gt 0.0751
_refine_ls_shift/su_max 0.001
_refine_ls_shift/su_mean 0.000
_refine_ls_structure_factor_coef Fsqd
_refine_ls_weighting_details
;
 w=1/[\s^2^(Fo^2^)+(0.1557P)^2^]
 where P=(Fo^2^+2Fc^2^)/3
;
_refine_ls_weighting_scheme calc
_refine_ls_wR_factor_gt 0.2218
_refine_ls_wR_factor_ref 0.2426
_reflns_Friedel_coverage 0.000
_reflns_Friedel_fraction_full .
_reflns_Friedel_fraction_max .
_reflns_number_gt 28726
_reflns_number_total 46520
_reflns_threshold_expression 'I > 2\s(I)'
_cod_data_source_file nchem.2205-s2.cif
_cod_data_source_block csw278
_cod_original_formula_sum 'C194 H146 Br8 Cl17 Fe6.50 N40 O21'
_cod_database_code 1551415
_shelx_space_group_comment
;
The symmetry employed for this shelxl refinement is uniquely defined
by the following loop, which should always be used as a source of
symmetry information in preference to the above space-group names.
They are only intended as comments.
;
_shelx_estimated_absorpt_t_min 0.993
_shelx_estimated_absorpt_t_max 0.993

loop_
_space_group_symop_operation_xyz
'x, y, z'
'-x, -y, -z'

loop_
_atom_site_label
_atom_site_type_symbol
_atom_site_fract_x
_atom_site_fract_y
_atom_site_fract_z
_atom_site_U_iso_or_equiv
_atom_site_adp_type
_atom_site_occupancy
_atom_site_site_symmetry_order
_atom_site_calc_flag
_atom_site_refinement_flags_posn
_atom_site_refinement_flags_adp
_atom_site_refinement_flags_occupancy
_atom_site_disorder_assembly
_atom_site_disorder_group
Fe1 Fe 0.27116(5) 0.49331(3) 0.26652(2) 0.03431(18) Uani 1 1 d . . . . .
Fe2 Fe -0.07449(5) 0.82904(3) 0.39893(2) 0.03931(19) Uani 1 1 d . . . . .
Fe3 Fe 0.01165(5) 0.80244(3) 0.08109(2) 0.03466(18) Uani 1 1 d . . . . .
Fe4 Fe 0.16180(5) 0.56657(3) 0.51012(2) 0.03886(19) Uani 1 1 d . . . . .
Fe5 Fe -0.26318(6) 1.04205(3) 0.21897(3) 0.0506(2) Uani 1 1 d . . . . .
Fe6 Fe 0.27230(5) 0.51460(3) 0.00759(2) 0.0414(2) Uani 1 1 d . . . . .
N1 N 0.3690(3) 0.51771(16) 0.28803(14) 0.0389(10) Uani 1 1 d . U . . .
N2 N 0.2657(3) 0.55138(15) 0.22264(13) 0.0356(10) Uani 1 1 d . U . . .
N3 N 0.0393(3) 0.72704(15) 0.10418(12) 0.0335(9) Uani 1 1 d . U . . .
N4 N -0.1063(3) 0.79381(16) 0.07990(13) 0.0357(9) Uani 1 1 d . U . . .
N5 N 0.1296(3) 0.81219(16) 0.08278(14) 0.0392(10) Uani 1 1 d . U . . .
N6 N 0.0108(3) 0.82926(15) 0.14294(12) 0.0332(9) Uani 1 1 d . U . . .
N7 N -0.1075(3) 0.82912(15) 0.33559(13) 0.0367(10) Uani 1 1 d . U . . .
N8 N -0.1703(3) 0.79536(17) 0.40400(13) 0.0425(11) Uani 1 1 d . U . . .
N9 N 0.0184(3) 0.86424(17) 0.39349(13) 0.0434(11) Uani 1 1 d . U . . .
N10 N 0.0282(3) 0.76384(16) 0.38732(12) 0.0371(10) Uani 1 1 d . U . . .
N11 N 0.1737(3) 0.54353(15) 0.29954(13) 0.0344(9) Uani 1 1 d . U . . .
N12 N 0.1736(3) 0.46835(16) 0.24437(13) 0.0346(9) Uani 1 1 d . U . . .
N13 N 0.3881(3) 0.4830(2) -0.03689(14) 0.0496(12) Uani 1 1 d . U . . .
N14 N 0.3698(3) 0.45428(17) 0.04765(14) 0.0428(11) Uani 1 1 d . U . . .
N15 N 0.3553(3) 0.43657(16) 0.23189(14) 0.0396(10) Uani 1 1 d . U . . .
N16 N 0.2975(3) 0.43537(16) 0.31185(13) 0.0352(9) Uani 1 1 d . U . . .
N17 N 0.2004(3) 0.48439(16) 0.48638(13) 0.0380(10) Uani 1 1 d . U . . .
N18 N 0.1030(3) 0.52019(18) 0.55773(13) 0.0396(10) Uani 1 1 d . U . . .
N19 N 0.2550(3) 0.55153(19) 0.57097(14) 0.0441(11) Uani 1 1 d . U . . .
N20 N 0.1273(3) 0.64113(17) 0.54779(13) 0.0400(10) Uani 1 1 d . U . . .
N21 N -0.0578(3) 0.82868(17) 0.46458(13) 0.0434(11) Uani 1 1 d . U . . .
N22 N -0.1648(3) 0.89690(17) 0.41405(14) 0.0452(11) Uani 1 1 d . U . . .
N23 N -0.3232(3) 1.04453(18) 0.28429(16) 0.0545(13) Uani 1 1 d . U . . .
N24 N -0.4049(3) 1.08946(18) 0.20993(16) 0.0519(12) Uani 1 1 d . U . . .
N25 N -0.2543(3) 1.12744(18) 0.21816(16) 0.0523(12) Uani 1 1 d . U . . .
N26 N -0.2139(3) 1.05259(17) 0.15274(15) 0.0482(12) Uani 1 1 d . U . . .
N27 N -0.0316(3) 0.87538(16) 0.05406(13) 0.0391(10) Uani 1 1 d . U . . .
N28 N 0.0224(3) 0.78205(16) 0.01753(13) 0.0373(10) Uani 1 1 d . U . . .
N29 N 0.1816(3) 0.57211(17) -0.03675(13) 0.0408(10) Uani 1 1 d . U . . .
N30 N 0.2278(3) 0.46354(18) -0.04505(14) 0.0457(11) Uani 1 1 d . U . . .
C1 C 0.4244(3) 0.4949(2) 0.32600(17) 0.0400(12) Uani 1 1 d . U . . .
C2 C 0.4991(3) 0.4512(2) 0.31915(19) 0.0429(12) Uani 1 1 d . U . . .
H2 H 0.5191 0.4403 0.2897 0.052 Uiso 1 1 calc R U . . .
C3 C 0.5444(4) 0.4236(2) 0.3563(2) 0.0471(13) Uani 1 1 d . U . . .
H3 H 0.5951 0.3934 0.3522 0.057 Uiso 1 1 calc R U . . .
C4 C 0.5159(4) 0.4401(2) 0.39791(19) 0.0476(14) Uani 1 1 d . U . . .
C5 C 0.4440(4) 0.4860(2) 0.40556(19) 0.0495(14) Uani 1 1 d . U . . .
H5 H 0.4274 0.4986 0.4351 0.059 Uiso 1 1 calc R U . . .
C6 C 0.3971(4) 0.5128(2) 0.36803(19) 0.0479(14) Uani 1 1 d . U . . .
H6 H 0.3466 0.5433 0.3720 0.057 Uiso 1 1 calc R U . . .
C7 C 0.3937(3) 0.5500(2) 0.26093(17) 0.0418(12) Uani 1 1 d . U . . .
H7 H 0.4457 0.5596 0.2657 0.050 Uiso 1 1 calc R U . . .
C8 C 0.3365(3) 0.5702(2) 0.22314(18) 0.0431(13) Uani 1 1 d . U . . .
C9 C 0.3497(4) 0.6070(2) 0.19215(19) 0.0514(15) Uani 1 1 d . U . . .
H9 H 0.4018 0.6173 0.1919 0.062 Uiso 1 1 calc R U . . .
C10 C 0.2814(4) 0.6283(2) 0.16078(18) 0.0475(14) Uani 1 1 d . U . . .
H10 H 0.2889 0.6520 0.1378 0.057 Uiso 1 1 calc R U . . .
C11 C 0.2042(3) 0.61488(19) 0.16345(15) 0.0373(12) Uani 1 1 d . U . . .
C12 C 0.2005(3) 0.57423(18) 0.19409(15) 0.0337(11) Uani 1 1 d . U . . .
H12 H 0.1497 0.5625 0.1946 0.040 Uiso 1 1 calc R U . . .
C13 C 0.1138(3) 0.69693(19) 0.12282(15) 0.0343(11) Uani 1 1 d . U . . .
H13 H 0.1607 0.7119 0.1261 0.041 Uiso 1 1 calc R U . . .
C14 C 0.1251(3) 0.64336(19) 0.13780(14) 0.0334(11) Uani 1 1 d . U . . .
C15 C 0.0574(4) 0.6212(2) 0.13122(16) 0.0406(12) Uani 1 1 d . U . . .
H15 H 0.0648 0.5842 0.1384 0.049 Uiso 1 1 calc R U . . .
C16 C -0.0224(4) 0.6542(2) 0.11375(16) 0.0397(12) Uani 1 1 d . U . . .
H16 H -0.0711 0.6408 0.1103 0.048 Uiso 1 1 calc R U . . .
C17 C -0.0283(3) 0.7062(2) 0.10186(16) 0.0382(12) Uani 1 1 d . U . . .
C18 C -0.1103(3) 0.74584(19) 0.08722(15) 0.0347(11) Uani 1 1 d . U . . .
H18 H -0.1628 0.7365 0.0834 0.042 Uiso 1 1 calc R U . . .
C19 C -0.1837(3) 0.8342(2) 0.0639(2) 0.0470(13) Uani 1 1 d . U . . .
C20 C -0.2078(4) 0.8327(3) 0.0201(2) 0.0638(17) Uani 1 1 d . U . . .
H20 H -0.1756 0.8048 0.0006 0.077 Uiso 1 1 calc R U . . .
C21 C -0.2816(5) 0.8737(4) 0.0050(3) 0.096(3) Uani 1 1 d . U . . .
H21 H -0.2995 0.8747 -0.0253 0.115 Uiso 1 1 calc R U . . .
C22 C -0.3271(6) 0.9119(4) 0.0343(4) 0.107(3) Uani 1 1 d . U . . .
C23 C -0.3054(5) 0.9130(3) 0.0780(4) 0.102(3) Uani 1 1 d . U . . .
H23 H -0.3403 0.9391 0.0981 0.122 Uiso 1 1 calc R U . . .
C24 C -0.2290(4) 0.8737(3) 0.0918(3) 0.0689(18) Uani 1 1 d . U . . .
H24 H -0.2086 0.8749 0.1215 0.083 Uiso 1 1 calc R U . . .
C25 C 0.1927(4) 0.8015(2) 0.04715(18) 0.0436(12) Uani 1 1 d . U . . .
C26 C 0.2201(4) 0.8437(2) 0.0283(2) 0.0569(16) Uani 1 1 d . U . . .
H26 H 0.1964 0.8797 0.0391 0.068 Uiso 1 1 calc R U . . .
C27 C 0.2806(5) 0.8332(3) -0.0056(2) 0.0668(18) Uani 1 1 d . U . . .
H27 H 0.2991 0.8618 -0.0181 0.080 Uiso 1 1 calc R U . . .
C28 C 0.3149(5) 0.7805(3) -0.0216(2) 0.0702(19) Uani 1 1 d . U . . .
C29 C 0.2883(4) 0.7383(3) -0.0025(2) 0.0652(17) Uani 1 1 d . U . . .
H29 H 0.3120 0.7023 -0.0133 0.078 Uiso 1 1 calc R U . . .
C30 C 0.2275(4) 0.7493(2) 0.0321(2) 0.0546(15) Uani 1 1 d . U . . .
H30 H 0.2100 0.7207 0.0454 0.066 Uiso 1 1 calc R U . . .
C31 C 0.1418(4) 0.8396(2) 0.11650(18) 0.0430(12) Uani 1 1 d . U . . .
H31 H 0.1911 0.8528 0.1180 0.052 Uiso 1 1 calc R U . . .
C32 C 0.0775(4) 0.8499(2) 0.15222(16) 0.0408(12) Uani 1 1 d . U . . .
C33 C 0.0861(4) 0.8733(2) 0.19228(17) 0.0442(12) Uani 1 1 d . U . . .
H33 H 0.1320 0.8889 0.1968 0.053 Uiso 1 1 calc R U . . .
C34 C 0.0268(4) 0.8738(2) 0.22602(17) 0.0420(12) Uani 1 1 d . U . . .
H34 H 0.0301 0.8909 0.2538 0.050 Uiso 1 1 calc R U . . .
C35 C -0.0382(3) 0.84874(19) 0.21885(16) 0.0380(11) Uani 1 1 d . U . . .
C36 C -0.0443(3) 0.82797(19) 0.17667(16) 0.0348(11) Uani 1 1 d . U . . .
H36 H -0.0896 0.8120 0.1713 0.042 Uiso 1 1 calc R U . . .
C37 C -0.0637(4) 0.83985(19) 0.30067(16) 0.0380(11) Uani 1 1 d . U . . .
H37 H -0.0097 0.8470 0.3057 0.046 Uiso 1 1 calc R U . . .
C38 C -0.0947(4) 0.84094(19) 0.25620(16) 0.0375(11) Uani 1 1 d . U . . .
C39 C -0.1755(3) 0.8312(2) 0.24997(17) 0.0404(12) Uani 1 1 d . U . . .
H39 H -0.2004 0.8340 0.2209 0.049 Uiso 1 1 calc R U . . .
C40 C -0.2183(4) 0.8178(2) 0.28552(17) 0.0426(12) Uani 1 1 d . U . . .
H40 H -0.2719 0.8098 0.2813 0.051 Uiso 1 1 calc R U . . .
C41 C -0.1824(4) 0.81594(19) 0.32841(17) 0.0406(12) Uani 1 1 d . U . . .
C42 C -0.2166(4) 0.7980(2) 0.36853(17) 0.0431(12) Uani 1 1 d . U . . .
H42 H -0.2698 0.7888 0.3686 0.052 Uiso 1 1 calc R U . . .
C43 C -0.2012(4) 0.7822(2) 0.44653(17) 0.0424(13) Uani 1 1 d . U . . .
C44 C -0.2766(4) 0.8161(2) 0.46530(19) 0.0502(14) Uani 1 1 d . U . . .
H44 H -0.3137 0.8447 0.4479 0.060 Uiso 1 1 calc R U . . .
C45 C -0.2986(4) 0.8091(2) 0.5086(2) 0.0564(16) Uani 1 1 d . U . . .
H45 H -0.3498 0.8331 0.5217 0.068 Uiso 1 1 calc R U . . .
C46 C -0.2451(4) 0.7665(2) 0.53297(18) 0.0517(14) Uani 1 1 d . U . . .
C47 C -0.1711(4) 0.7308(2) 0.51429(18) 0.0492(14) Uani 1 1 d . U . . .
H47 H -0.1356 0.7014 0.5315 0.059 Uiso 1 1 calc R U . . .
C48 C -0.1490(4) 0.7379(2) 0.47069(18) 0.0452(13) Uani 1 1 d . U . . .
H48 H -0.0990 0.7131 0.4572 0.054 Uiso 1 1 calc R U . . .
C49 C 0.0040(4) 0.9221(2) 0.3992(2) 0.0583(16) Uani 1 1 d . U . . .
C50 C 0.0358(6) 0.9399(3) 0.4360(3) 0.082(2) Uani 1 1 d . U . . .
H50 H 0.0721 0.9150 0.4565 0.099 Uiso 1 1 calc R U . . .
C51 C 0.0138(7) 0.9959(3) 0.4432(3) 0.108(3) Uani 1 1 d . U . . .
H51 H 0.0375 1.0096 0.4680 0.129 Uiso 1 1 calc R U . . .
C52 C -0.0431(7) 1.0316(3) 0.4136(4) 0.103(3) Uani 1 1 d . U . . .
C53 C -0.0675(6) 1.0121(3) 0.3743(3) 0.083(2) Uani 1 1 d . U . . .
H53 H -0.1000 1.0366 0.3524 0.099 Uiso 1 1 calc R U . . .
C54 C -0.0445(5) 0.9576(2) 0.3674(2) 0.071(2) Uani 1 1 d . U . . .
H54 H -0.0617 0.9439 0.3406 0.085 Uiso 1 1 calc R U . . .
C55 C 0.0977(4) 0.8319(2) 0.39445(17) 0.0464(13) Uani 1 1 d . U . . .
H55 H 0.1473 0.8444 0.3980 0.056 Uiso 1 1 calc R U . . .
C56 C 0.1049(4) 0.7744(2) 0.38960(16) 0.0435(12) Uani 1 1 d . U . . .
C57 C 0.1850(4) 0.7345(2) 0.38470(17) 0.0449(13) Uani 1 1 d . U . . .
H57 H 0.2387 0.7423 0.3888 0.054 Uiso 1 1 calc R U . . .
C58 C 0.1835(4) 0.6823(2) 0.37360(16) 0.0426(12) Uani 1 1 d . U . . .
H58 H 0.2370 0.6537 0.3713 0.051 Uiso 1 1 calc R U . . .
C59 C 0.1053(4) 0.6721(2) 0.36589(15) 0.0372(11) Uani 1 1 d . U . . .
C60 C 0.0271(3) 0.71415(19) 0.37487(15) 0.0347(11) Uani 1 1 d . U . . .
H60 H -0.0275 0.7071 0.3720 0.042 Uiso 1 1 calc R U . . .
C61 C 0.1741(3) 0.58770(19) 0.32284(15) 0.0369(11) Uani 1 1 d . U . . .
H61 H 0.2271 0.5970 0.3240 0.044 Uiso 1 1 calc R U . . .
C62 C 0.1012(3) 0.62072(19) 0.34541(15) 0.0353(11) Uani 1 1 d . U . . .
C63 C 0.0243(4) 0.6056(2) 0.34403(17) 0.0408(12) Uani 1 1 d . U . . .
H63 H -0.0254 0.6252 0.3610 0.049 Uiso 1 1 calc R U . . .
C64 C 0.0203(4) 0.5628(2) 0.31833(17) 0.0415(12) Uani 1 1 d . U . . .
H64 H -0.0328 0.5538 0.3158 0.050 Uiso 1 1 calc R U . . .
C65 C 0.0955(4) 0.53237(19) 0.29586(16) 0.0388(12) Uani 1 1 d . U . . .
C66 C 0.1004(4) 0.4889(2) 0.26440(16) 0.0391(12) Uani 1 1 d . U . . .
H66 H 0.0515 0.4763 0.2589 0.047 Uiso 1 1 calc R U . . .
C67 C 0.1805(3) 0.4264(2) 0.21120(17) 0.0403(12) Uani 1 1 d . U . . .
C68 C 0.1591(4) 0.4406(2) 0.16730(18) 0.0503(14) Uani 1 1 d . U . . .
H68 H 0.1367 0.4777 0.1592 0.060 Uiso 1 1 calc R U . . .
C69 C 0.1700(4) 0.4009(2) 0.13512(19) 0.0563(16) Uani 1 1 d . U . . .
H69 H 0.1544 0.4106 0.1049 0.068 Uiso 1 1 calc R U . . .
C70 C 0.2039(4) 0.3470(2) 0.1472(2) 0.0521(14) Uani 1 1 d . U . . .
C71 C 0.2281(4) 0.3326(2) 0.1904(2) 0.0555(16) Uani 1 1 d . U . . .
H71 H 0.2542 0.2955 0.1979 0.067 Uiso 1 1 calc R U . . .
C72 C 0.2145(4) 0.3718(2) 0.22307(18) 0.0503(15) Uani 1 1 d . U . . .
H72 H 0.2282 0.3618 0.2534 0.060 Uiso 1 1 calc R U . . .
C73 C 0.3907(4) 0.4908(3) -0.08415(19) 0.0543(15) Uani 1 1 d . U . . .
C74 C 0.3584(5) 0.5425(3) -0.1007(2) 0.0692(19) Uani 1 1 d . U . . .
H74 H 0.3366 0.5722 -0.0809 0.083 Uiso 1 1 calc R U . . .
C75 C 0.3576(6) 0.5516(3) -0.1471(3) 0.092(3) Uani 1 1 d . U . . .
H75 H 0.3349 0.5870 -0.1592 0.110 Uiso 1 1 calc R U . . .
C76 C 0.3904(6) 0.5077(3) -0.1740(2) 0.097(3) Uani 1 1 d . U . . .
C77 C 0.4208(5) 0.4553(3) -0.1586(2) 0.072(2) Uani 1 1 d . U . . .
H77 H 0.4403 0.4256 -0.1787 0.087 Uiso 1 1 calc R U . . .
C78 C 0.4222(4) 0.4472(3) -0.11319(19) 0.0569(16) Uani 1 1 d . U . . .
H78 H 0.4448 0.4115 -0.1015 0.068 Uiso 1 1 calc R U . . .
C79 C 0.4517(4) 0.4447(3) -0.02075(18) 0.0532(15) Uani 1 1 d . U . . .
H79 H 0.5008 0.4265 -0.0387 0.064 Uiso 1 1 calc R U . . .
C80 C 0.4463(4) 0.4297(2) 0.02652(17) 0.0485(14) Uani 1 1 d . U . . .
C81 C 0.5146(4) 0.3920(3) 0.0470(2) 0.0608(18) Uani 1 1 d . U . . .
H81 H 0.5666 0.3750 0.0306 0.073 Uiso 1 1 calc R U . . .
C82 C 0.5084(4) 0.3788(3) 0.09098(19) 0.0615(18) Uani 1 1 d . U . . .
H82 H 0.5549 0.3522 0.1052 0.074 Uiso 1 1 calc R U . . .
C83 C 0.4307(4) 0.4059(2) 0.11474(18) 0.0473(14) Uani 1 1 d . U . . .
C84 C 0.3635(4) 0.4423(2) 0.09080(17) 0.0442(13) Uani 1 1 d . U . . .
H84 H 0.3102 0.4596 0.1060 0.053 Uiso 1 1 calc R U . . .
C85 C 0.3719(3) 0.4400(2) 0.18807(16) 0.0389(12) Uani 1 1 d . U . . .
H85 H 0.3488 0.4741 0.1737 0.047 Uiso 1 1 calc R U . . .
C86 C 0.4200(3) 0.3973(2) 0.16314(17) 0.0415(12) Uani 1 1 d . U . . .
C87 C 0.4569(4) 0.3476(2) 0.18533(18) 0.0495(15) Uani 1 1 d . U . . .
H87 H 0.4918 0.3169 0.1693 0.059 Uiso 1 1 calc R U . . .
C88 C 0.4420(4) 0.3438(2) 0.23055(17) 0.0444(13) Uani 1 1 d . U . . .
H88 H 0.4688 0.3109 0.2461 0.053 Uiso 1 1 calc R U . . .
C89 C 0.3883(3) 0.3877(2) 0.25302(17) 0.0398(12) Uani 1 1 d . U . . .
C90 C 0.3600(3) 0.38831(19) 0.29962(16) 0.0356(11) Uani 1 1 d . U . . .
C91 C 0.3921(4) 0.3473(2) 0.33121(18) 0.0434(13) Uani 1 1 d . U . . .
H91 H 0.4345 0.3144 0.3226 0.052 Uiso 1 1 calc R U . . .
C92 C 0.3628(4) 0.3543(2) 0.37423(17) 0.0425(12) Uani 1 1 d . U . . .
H92 H 0.3862 0.3267 0.3958 0.051 Uiso 1 1 calc R U . . .
C93 C 0.2972(3) 0.40270(19) 0.38687(17) 0.0389(12) Uani 1 1 d . U . . .
C94 C 0.2664(4) 0.4407(2) 0.35352(16) 0.0399(12) Uani 1 1 d . U . . .
H94 H 0.2201 0.4725 0.3607 0.048 Uiso 1 1 calc R U . . .
C95 C 0.2375(3) 0.4688(2) 0.44725(16) 0.0393(12) Uani 1 1 d . U . . .
H95 H 0.2487 0.4955 0.4282 0.047 Uiso 1 1 calc R U . . .
C96 C 0.2614(3) 0.4146(2) 0.43202(16) 0.0377(11) Uani 1 1 d . U . . .
C97 C 0.2495(4) 0.3759(2) 0.46226(17) 0.0437(13) Uani 1 1 d . U . . .
H97 H 0.2684 0.3385 0.4545 0.052 Uiso 1 1 calc R U . . .
C98 C 0.2104(4) 0.3919(2) 0.50304(17) 0.0462(13) Uani 1 1 d . U . . .
H98 H 0.2027 0.3657 0.5237 0.055 Uiso 1 1 calc R U . . .
C99 C 0.1822(3) 0.4468(2) 0.51396(16) 0.0396(12) Uani 1 1 d . U . . .
C100 C 0.1336(4) 0.4688(2) 0.55407(17) 0.0414(12) Uani 1 1 d . U . . .
H100 H 0.1246 0.4455 0.5770 0.050 Uiso 1 1 calc R U . . .
C101 C 0.0576(4) 0.5455(2) 0.59612(18) 0.0491(13) Uani 1 1 d . U . . .
C102 C 0.0908(4) 0.5297(2) 0.63881(18) 0.0506(14) Uani 1 1 d . U . . .
H102 H 0.1383 0.4975 0.6426 0.061 Uiso 1 1 calc R U . . .
C103 C 0.0542(5) 0.5614(3) 0.6763(2) 0.0584(16) Uani 1 1 d . U . . .
H103 H 0.0774 0.5519 0.7054 0.070 Uiso 1 1 calc R U . . .
C104 C -0.0164(5) 0.6064(3) 0.6693(2) 0.073(2) Uani 1 1 d . U . . .
C105 C -0.0530(5) 0.6209(3) 0.6276(3) 0.0704(18) Uani 1 1 d . U . . .
H105 H -0.1037 0.6514 0.6243 0.084 Uiso 1 1 calc R U . . .
C106 C -0.0148(4) 0.5905(3) 0.5905(2) 0.0582(15) Uani 1 1 d . U . . .
H106 H -0.0383 0.6005 0.5615 0.070 Uiso 1 1 calc R U . . .
C107 C 0.3223(4) 0.5018(2) 0.58048(19) 0.0471(13) Uani 1 1 d . U . . .
C108 C 0.3735(4) 0.4747(2) 0.5462(2) 0.0519(14) Uani 1 1 d . U . . .
H108 H 0.3612 0.4880 0.5165 0.062 Uiso 1 1 calc R U . . .
C109 C 0.4431(5) 0.4282(3) 0.5535(2) 0.0626(17) Uani 1 1 d . U . . .
H109 H 0.4799 0.4104 0.5296 0.075 Uiso 1 1 calc R U . . .
C110 C 0.4572(4) 0.4087(3) 0.5974(2) 0.0664(18) Uani 1 1 d . U . . .
C111 C 0.4050(4) 0.4342(3) 0.6320(2) 0.0667(18) Uani 1 1 d . U . . .
H111 H 0.4153 0.4194 0.6613 0.080 Uiso 1 1 calc R U . . .
C112 C 0.3374(4) 0.4814(3) 0.6247(2) 0.0582(16) Uani 1 1 d . U . . .
H112 H 0.3020 0.4998 0.6488 0.070 Uiso 1 1 calc R U . . .
C113 C 0.2345(4) 0.5901(2) 0.59878(18) 0.0453(13) Uani 1 1 d . U . . .
H113 H 0.2622 0.5859 0.6272 0.054 Uiso 1 1 calc R U . . .
C114 C 0.1681(4) 0.6411(2) 0.58724(17) 0.0458(13) Uani 1 1 d . U . . .
C115 C 0.1529(4) 0.6870(2) 0.61287(18) 0.0553(15) Uani 1 1 d . U . . .
H115 H 0.1812 0.6854 0.6410 0.066 Uiso 1 1 calc R U . . .
C116 C 0.0953(4) 0.7366(3) 0.59736(18) 0.0533(15) Uani 1 1 d . U . . .
H116 H 0.0830 0.7686 0.6149 0.064 Uiso 1 1 calc R U . . .
C117 C 0.0570(4) 0.7368(2) 0.55537(17) 0.0489(14) Uani 1 1 d . U . . .
C118 C 0.0746(4) 0.6873(2) 0.53313(17) 0.0423(12) Uani 1 1 d . U . . .
H118 H 0.0464 0.6871 0.5052 0.051 Uiso 1 1 calc R U . . .
C119 C -0.0019(4) 0.7891(2) 0.48759(17) 0.0424(13) Uani 1 1 d . U . . .
H119 H 0.0398 0.7613 0.4715 0.051 Uiso 1 1 calc R U . . .
C120 C -0.0015(4) 0.7862(2) 0.53416(16) 0.0441(13) Uani 1 1 d . U . . .
C121 C -0.0579(4) 0.8288(2) 0.55706(19) 0.0575(16) Uani 1 1 d . U . . .
H121 H -0.0585 0.8293 0.5889 0.069 Uiso 1 1 calc R U . . .
C122 C -0.1140(5) 0.8711(3) 0.53286(19) 0.0610(17) Uani 1 1 d . U . . .
H122 H -0.1527 0.9010 0.5483 0.073 Uiso 1 1 calc R U . . .
C123 C -0.1141(4) 0.8703(2) 0.48691(18) 0.0480(14) Uani 1 1 d . U . . .
C124 C -0.1737(4) 0.9107(2) 0.45814(18) 0.0506(15) Uani 1 1 d . U . . .
C125 C -0.2350(5) 0.9574(3) 0.4715(2) 0.068(2) Uani 1 1 d . U . . .
H125 H -0.2421 0.9654 0.5025 0.081 Uiso 1 1 calc R U . . .
C126 C -0.2858(5) 0.9924(3) 0.4419(2) 0.070(2) Uani 1 1 d . U . . .
H126 H -0.3268 1.0251 0.4520 0.084 Uiso 1 1 calc R U . . .
C127 C -0.2772(5) 0.9798(2) 0.3963(2) 0.0593(17) Uani 1 1 d . U . . .
C128 C -0.2162(4) 0.9312(2) 0.38453(18) 0.0478(14) Uani 1 1 d . U . . .
H128 H -0.2104 0.9216 0.3538 0.057 Uiso 1 1 calc R U . . .
C129 C -0.2858(4) 1.0169(2) 0.32013(18) 0.0506(15) Uani 1 1 d . U . . .
H129 H -0.2255 0.9968 0.3180 0.061 Uiso 1 1 calc R U . . .
C130 C -0.3275(4) 1.0148(2) 0.36045(19) 0.0547(16) Uani 1 1 d . U . . .
C131 C -0.4163(5) 1.0441(3) 0.3641(2) 0.071(2) Uani 1 1 d . U . . .
H131 H -0.4479 1.0437 0.3910 0.086 Uiso 1 1 calc R U . . .
C132 C -0.4579(5) 1.0746(3) 0.3261(2) 0.071(2) Uani 1 1 d . U . . .
H132 H -0.5175 1.0962 0.3276 0.085 Uiso 1 1 calc R U . . .
C133 C -0.4107(4) 1.0722(2) 0.2875(2) 0.0567(16) Uani 1 1 d . U . . .
C134 C -0.4498(5) 1.0969(2) 0.2451(2) 0.0588(16) Uani 1 1 d . U . . .
H134 H -0.5093 1.1187 0.2444 0.071 Uiso 1 1 calc R U . . .
C135 C -0.4450(4) 1.1139(2) 0.1688(2) 0.0543(15) Uani 1 1 d . U . . .
C136 C -0.4284(5) 1.0834(3) 0.1311(2) 0.0666(18) Uani 1 1 d . U . . .
H136 H -0.3912 1.0471 0.1324 0.080 Uiso 1 1 calc R U . . .
C137 C -0.4652(5) 1.1049(3) 0.0905(3) 0.081(2) Uani 1 1 d . U . . .
H137 H -0.4526 1.0841 0.0638 0.097 Uiso 1 1 calc R U . . .
C138 C -0.5212(5) 1.1579(3) 0.0903(3) 0.078(2) Uani 1 1 d . U . . .
C139 C -0.5372(5) 1.1891(3) 0.1280(2) 0.0683(18) Uani 1 1 d . U . . .
H139 H -0.5741 1.2256 0.1270 0.082 Uiso 1 1 calc R U . . .
C140 C -0.4981(4) 1.1663(3) 0.1677(2) 0.0606(17) Uani 1 1 d . U . . .
H140 H -0.5083 1.1873 0.1943 0.073 Uiso 1 1 calc R U . . .
C141 C -0.2770(4) 1.1658(2) 0.25365(19) 0.0508(14) Uani 1 1 d . U . . .
C142 C -0.3274(4) 1.2194(2) 0.2474(2) 0.0541(15) Uani 1 1 d . U . . .
H142 H -0.3467 1.2321 0.2183 0.065 Uiso 1 1 calc R U . . .
C143 C -0.3496(4) 1.2543(2) 0.2837(2) 0.0537(15) Uani 1 1 d . U . . .
H143 H -0.3831 1.2913 0.2798 0.064 Uiso 1 1 calc R U . . .
C144 C -0.3219(4) 1.2341(2) 0.3255(2) 0.0562(15) Uani 1 1 d . U . . .
C145 C -0.2706(5) 1.1820(2) 0.3328(2) 0.0613(17) Uani 1 1 d . U . . .
H145 H -0.2503 1.1697 0.3619 0.074 Uiso 1 1 calc R U . . .
C146 C -0.2492(4) 1.1477(2) 0.2961(2) 0.0579(16) Uani 1 1 d . U . . .
H146 H -0.2147 1.1110 0.3003 0.069 Uiso 1 1 calc R U . . .
C147 C -0.2328(4) 1.1421(2) 0.17927(19) 0.0555(16) Uani 1 1 d . U . . .
H147 H -0.2356 1.1788 0.1739 0.067 Uiso 1 1 calc R U . . .
C148 C -0.2049(4) 1.1027(2) 0.14463(19) 0.0548(15) Uani 1 1 d . U . . .
C149 C -0.1713(5) 1.1132(2) 0.1042(2) 0.0631(18) Uani 1 1 d . U . . .
H149 H -0.1718 1.1490 0.0968 0.076 Uiso 1 1 calc R U . . .
C150 C -0.1369(5) 1.0709(2) 0.07431(19) 0.0578(16) Uani 1 1 d . U . . .
H150 H -0.1113 1.0772 0.0469 0.069 Uiso 1 1 calc R U . . .
C151 C -0.1403(4) 1.0202(2) 0.08482(18) 0.0479(14) Uani 1 1 d . U . . .
C152 C -0.1821(4) 1.0135(2) 0.12399(18) 0.0452(13) Uani 1 1 d . U . . .
H152 H -0.1879 0.9788 0.1303 0.054 Uiso 1 1 calc R U . . .
C153 C -0.0632(3) 0.9211(2) 0.07654(17) 0.0399(12) Uani 1 1 d . U . . .
H153 H -0.0609 0.9198 0.1083 0.048 Uiso 1 1 calc R U . . .
C154 C -0.1001(4) 0.9718(2) 0.05562(17) 0.0410(12) Uani 1 1 d . U . . .
C155 C -0.0992(4) 0.9730(2) 0.00932(18) 0.0543(16) Uani 1 1 d . U . . .
H155 H -0.1220 1.0064 -0.0061 0.065 Uiso 1 1 calc R U . . .
C156 C -0.0656(4) 0.9262(2) -0.01394(18) 0.0512(15) Uani 1 1 d . U . . .
H156 H -0.0645 0.9270 -0.0457 0.061 Uiso 1 1 calc R U . . .
C157 C -0.0329(3) 0.8775(2) 0.00838(16) 0.0401(12) Uani 1 1 d . U . . .
C158 C -0.0008(4) 0.8233(2) -0.01283(17) 0.0406(12) Uani 1 1 d . U . . .
C159 C 0.0038(4) 0.8136(2) -0.05864(17) 0.0477(14) Uani 1 1 d . U . . .
H159 H -0.0128 0.8431 -0.0791 0.057 Uiso 1 1 calc R U . . .
C160 C 0.0320(4) 0.7617(2) -0.07435(17) 0.0480(14) Uani 1 1 d . U . . .
H160 H 0.0349 0.7548 -0.1056 0.058 Uiso 1 1 calc R U . . .
C161 C 0.0565(4) 0.7189(2) -0.04365(17) 0.0437(13) Uani 1 1 d . U . . .
C163 C 0.0498(3) 0.73150(19) 0.00126(16) 0.0371(12) Uani 1 1 d . U . . .
H163 H 0.0658 0.7024 0.0221 0.045 Uiso 1 1 calc R U . . .
C164 C 0.1526(4) 0.6254(2) -0.03087(16) 0.0416(13) Uani 1 1 d . U . . .
H164 H 0.1779 0.6405 -0.0075 0.050 Uiso 1 1 calc R U . . .
C165 C 0.0876(4) 0.6605(2) -0.05664(17) 0.0433(13) Uani 1 1 d . U . . .
C166 C 0.0536(5) 0.6396(2) -0.0923(2) 0.0607(17) Uani 1 1 d . U . . .
H166 H 0.0121 0.6631 -0.1117 0.073 Uiso 1 1 calc R U . . .
C167 C 0.0808(5) 0.5836(2) -0.0996(2) 0.0637(18) Uani 1 1 d . U . . .
H167 H 0.0571 0.5680 -0.1233 0.076 Uiso 1 1 calc R U . . .
C168 C 0.1453(4) 0.5507(2) -0.07021(19) 0.0527(15) Uani 1 1 d . U . . .
C169 C 0.1746(4) 0.4919(2) -0.07400(19) 0.0539(16) Uani 1 1 d . U . . .
H169 H 0.1544 0.4746 -0.0979 0.065 Uiso 1 1 calc R U . . .
C170 C 0.2589(4) 0.4066(2) -0.05080(18) 0.0458(13) Uani 1 1 d . U . . .
C171 C 0.2844(4) 0.3747(2) -0.01295(19) 0.0494(14) Uani 1 1 d . U . . .
H171 H 0.2801 0.3912 0.0157 0.059 Uiso 1 1 calc R U . . .
C172 C 0.3163(4) 0.3186(2) -0.01674(19) 0.0526(15) Uani 1 1 d . U . . .
H172 H 0.3323 0.2967 0.0092 0.063 Uiso 1 1 calc R U . . .
C173 C 0.3244(4) 0.2952(2) -0.0586(2) 0.0498(14) Uani 1 1 d . U . . .
C174 C 0.2994(4) 0.3264(2) -0.0970(2) 0.0539(15) Uani 1 1 d . U . . .
H174 H 0.3047 0.3098 -0.1256 0.065 Uiso 1 1 calc R U . . .
C175 C 0.2668(4) 0.3822(2) -0.0928(2) 0.0533(15) Uani 1 1 d . U . . .
H175 H 0.2497 0.4040 -0.1188 0.064 Uiso 1 1 calc R U . . .
Cl7 Cl 0.22224(15) 0.29769(8) 0.10553(6) 0.0825(6) Uani 1 1 d . . . . .
Cl8 Cl 0.56935(10) 0.40337(7) 0.44384(5) 0.0635(4) Uani 1 1 d . . . . .
Cl9 Cl -0.0797(2) 1.10062(10) 0.42544(14) 0.1632(15) Uani 1 1 d . . . . .
Cl10 Cl -0.26830(13) 0.75842(7) 0.58968(5) 0.0660(4) Uani 1 1 d . . . . .
Cl11 Cl -0.4212(3) 0.95899(16) 0.01410(19) 0.238(3) Uani 1 1 d . . . . .
Cl12 Cl 0.39006(17) 0.76744(11) -0.06419(8) 0.1082(8) Uani 1 1 d . . . . .
Cl13 Cl -0.05737(18) 0.64763(10) 0.71551(7) 0.1039(8) Uani 1 1 d . . . . .
Cl14 Cl 0.54480(13) 0.35099(8) 0.60776(8) 0.0883(6) Uani 1 1 d . . . . .
Cl15 Cl -0.35237(13) 1.27788(7) 0.37173(6) 0.0720(5) Uani 1 1 d . . . . .
Cl16 Cl -0.56978(19) 1.18435(10) 0.03987(8) 0.1114(9) Uani 1 1 d . . . . .
Cl17 Cl 0.3840(2) 0.51673(13) -0.23294(7) 0.1607(16) Uani 1 1 d . U . . .
Cl18 Cl 0.36512(13) 0.22520(6) -0.06453(6) 0.0690(5) Uani 1 1 d . . . . .
Br1 Br 0.27048(4) 0.59473(2) 0.46106(2) 0.04505(15) Uani 1 1 d . . . . .
Br2 Br 0.02419(4) 0.59731(2) 0.46174(2) 0.04520(15) Uani 1 1 d . . . . .
Br3 Br 0.14966(4) 0.51245(2) 0.06014(2) 0.05175(17) Uani 1 1 d . . . . .
Br4 Br 0.32037(4) 0.59140(2) 0.04490(2) 0.04905(16) Uani 1 1 d . . . . .
Br5 Br -0.10835(4) 1.00451(2) 0.24994(2) 0.06214(19) Uani 1 1 d . . . . .
Br6 Br -0.29315(5) 0.95345(2) 0.19788(2) 0.06373(19) Uani 1 1 d . . . . .
Cl1 Cl 0.36449(11) 0.21990(6) 0.28272(5) 0.0576(4) Uani 1 1 d D . . . .
O1 O 0.4508(3) 0.22397(18) 0.28106(17) 0.0738(13) Uani 1 1 d D . . . .
O2 O 0.3422(4) 0.2066(3) 0.23903(17) 0.109(2) Uani 1 1 d D . . . .
O3 O 0.3030(3) 0.26965(19) 0.2953(2) 0.0941(17) Uani 1 1 d D . . . .
O4 O 0.3607(4) 0.1775(2) 0.3120(2) 0.106(2) Uani 1 1 d D . . . .
Cl2 Cl 0.74840(12) 0.29608(6) 0.13079(6) 0.0689(5) Uani 1 1 d D . . . .
O5 O 0.7906(3) 0.24097(16) 0.1203(2) 0.0919(18) Uani 1 1 d D . . . .
O6 O 0.7212(3) 0.32715(18) 0.09106(15) 0.0737(14) Uani 1 1 d D . . . .
O7 O 0.6748(4) 0.3007(2) 0.15895(17) 0.098(2) Uani 1 1 d D . . . .
O8 O 0.8108(4) 0.3152(3) 0.1541(2) 0.124(2) Uani 1 1 d D . . . .
Cl4 Cl 0.76976(11) 0.65692(6) 0.35766(5) 0.0619(4) Uani 1 1 d D . . . .
O13 O 0.8145(7) 0.6885(4) 0.3306(4) 0.104(5) Uiso 0.481(12) 1 d D U P A 1
O14 O 0.6807(5) 0.6790(5) 0.3472(4) 0.092(4) Uiso 0.481(12) 1 d D U P A 1
O15 O 0.7984(9) 0.6599(6) 0.4005(3) 0.112(5) Uiso 0.481(12) 1 d D U P A 1
O14' O 0.7183(10) 0.6450(6) 0.3938(5) 0.140(6) Uiso 0.519(12) 1 d D U P A 2
O13' O 0.7156(8) 0.6983(5) 0.3321(4) 0.108(5) Uiso 0.519(12) 1 d D U P A 2
O15' O 0.8274(6) 0.6700(4) 0.3870(3) 0.066(3) Uiso 0.519(12) 1 d D U P A 2
O16 O 0.8052(3) 0.60534(17) 0.33835(19) 0.0881(16) Uani 1 1 d D . . . .
Cl5 Cl 0.9276(3) 0.53891(15) 0.18605(14) 0.0604(11) Uani 0.539(7) 1 d D . P B 1
O17 O 0.8421(6) 0.5748(5) 0.1856(4) 0.117(4) Uiso 0.539(7) 1 d D U P B 1
O18 O 0.9325(13) 0.4876(5) 0.2041(6) 0.159(8) Uiso 0.539(7) 1 d D U P B 1
O19 O 0.9595(6) 0.5301(4) 0.1409(3) 0.087(3) Uiso 0.539(7) 1 d D U P B 1
O20 O 0.9830(5) 0.5634(3) 0.2090(3) 0.072(3) Uiso 0.539(7) 1 d D U P B 1
Cl5' Cl 0.8909(3) 0.5243(2) 0.19636(14) 0.0611(13) Uani 0.461(7) 1 d D . P B 2
O17' O 0.8814(6) 0.5404(4) 0.2420(2) 0.057(3) Uiso 0.461(7) 1 d D U P B 2
O18' O 0.8089(5) 0.5236(4) 0.1800(3) 0.071(3) Uiso 0.461(7) 1 d D U P B 2
O20' O 0.9493(7) 0.4706(4) 0.1973(4) 0.073(4) Uiso 0.461(7) 1 d D U P B 2
O19' O 0.9234(12) 0.5587(6) 0.1703(5) 0.147(8) Uiso 0.461(7) 1 d D U P B 2
Cl6 Cl 0.5506(5) 0.9007(3) 0.3728(3) 0.176(4) Uani 0.5 1 d D . P C 1
O22 O 0.6117(10) 0.9046(6) 0.3407(5) 0.133(5) Uiso 0.5 1 d D U P C 1
O23 O 0.5671(15) 0.9287(9) 0.4116(5) 0.124(9) Uiso 0.25 1 d D U P C 1
O24 O 0.4644(8) 0.9313(7) 0.3585(6) 0.198(8) Uiso 0.5 1 d D U P C 1
O21 O 0.5563(14) 0.8471(5) 0.3838(7) 0.104(7) Uiso 0.25 1 d D U P C 1
O21' O 0.6128(15) 0.8963(8) 0.3736(7) 0.069(5) Uiso 0.25 1 d . U P D 2
O23' O 0.561(2) 0.9223(15) 0.3161(12) 0.147(11) Uiso 0.25 1 d . U P E 2
N1S N 0.1830(5) 0.8099(3) 0.4902(2) 0.094(2) Uani 1 1 d . U . . .
C1S C 0.2400(5) 0.7733(3) 0.4961(2) 0.071(2) Uani 1 1 d . U . . .
C2S C 0.3146(6) 0.7263(3) 0.5029(3) 0.106(3) Uani 1 1 d . U . . .
H2S1 H 0.2945 0.6948 0.5096 0.158 Uiso 1 1 calc R U . . .
H2S2 H 0.3493 0.7328 0.5281 0.158 Uiso 1 1 calc R U . . .
H2S3 H 0.3509 0.7192 0.4758 0.158 Uiso 1 1 calc R U . . .
N2S N 0.4523(5) 0.2855(3) 0.4751(3) 0.096(2) Uiso 1 1 d . U . . .
C3S C 0.4413(6) 0.2767(4) 0.5098(3) 0.087(2) Uiso 1 1 d . U . . .
C4S C 0.4306(11) 0.2647(7) 0.5574(5) 0.189(6) Uiso 1 1 d . U . . .
H4S1 H 0.4334 0.2265 0.5607 0.283 Uiso 1 1 calc R U . . .
H4S2 H 0.3737 0.2878 0.5682 0.283 Uiso 1 1 calc R U . . .
H4S3 H 0.4775 0.2719 0.5750 0.283 Uiso 1 1 calc R U . . .
N3S N 0.6512(12) 0.1338(7) 0.4364(6) 0.179(8) Uiso 0.726(17) 1 d D U P F 1
C5S C 0.5832(11) 0.1600(5) 0.4207(4) 0.093(4) Uiso 0.726(17) 1 d D U P F 1
C6S C 0.5111(7) 0.1893(4) 0.3960(3) 0.064(3) Uiso 0.726(17) 1 d D U P F 1
H6S1 H 0.5306 0.1980 0.3666 0.097 Uiso 0.726(17) 1 calc R U P F 1
H6S2 H 0.4810 0.2230 0.4118 0.097 Uiso 0.726(17) 1 calc R U P F 1
H6S3 H 0.4709 0.1677 0.3921 0.097 Uiso 0.726(17) 1 calc R U P F 1
N3S' N 0.576(2) 0.1253(14) 0.4578(11) 0.132(14) Uiso 0.274(17) 1 d D U P F 2
C5S' C 0.538(2) 0.1555(13) 0.4288(11) 0.081(9) Uiso 0.274(17) 1 d D U P F 2
C6S' C 0.464(3) 0.177(2) 0.3976(17) 0.17(2) Uiso 0.274(17) 1 d D U P F 2
H6S4 H 0.4368 0.1489 0.3909 0.249 Uiso 0.274(17) 1 calc R U P F 2
H6S5 H 0.4858 0.1889 0.3698 0.249 Uiso 0.274(17) 1 calc R U P F 2
H6S6 H 0.4207 0.2082 0.4114 0.249 Uiso 0.274(17) 1 calc R U P F 2
N4S N 0.9806(7) 0.1558(5) 0.1832(4) 0.153(4) Uiso 1 1 d . U . . .
C7S C 0.9370(10) 0.1904(7) 0.2085(5) 0.161(5) Uiso 1 1 d . U . . .
C8S C 0.8976(9) 0.2353(6) 0.2431(5) 0.159(5) Uiso 1 1 d . U . . .
H8S1 H 0.8944 0.2188 0.2724 0.239 Uiso 1 1 calc R U . . .
H8S2 H 0.8386 0.2565 0.2337 0.239 Uiso 1 1 calc R U . . .
H8S3 H 0.9347 0.2592 0.2453 0.239 Uiso 1 1 calc R U . . .
N5S N 0.8090(4) 0.7336(3) 0.1781(2) 0.0774(17) Uiso 1 1 d . U . . .
C9S C 0.8479(6) 0.7087(4) 0.2068(3) 0.100(3) Uiso 1 1 d . U . . .
C10S C 0.8990(8) 0.6777(5) 0.2423(4) 0.134(4) Uiso 1 1 d . U . . .
H10A H 0.9526 0.6880 0.2460 0.201 Uiso 1 1 calc R U . . .
H10B H 0.9144 0.6390 0.2352 0.201 Uiso 1 1 calc R U . . .
H10C H 0.8650 0.6849 0.2702 0.201 Uiso 1 1 calc R U . . .
N6S N 0.8874(4) 0.6870(3) 0.0007(2) 0.0710(16) Uiso 1 1 d . U . . .
C11S C 0.9127(5) 0.6428(3) 0.0013(2) 0.0675(18) Uiso 1 1 d . U . . .
C12S C 0.9478(5) 0.5844(3) 0.0028(3) 0.085(2) Uiso 1 1 d . U . . .
H12A H 1.0075 0.5733 -0.0094 0.127 Uiso 1 1 calc R U . . .
H12B H 0.9108 0.5683 -0.0151 0.127 Uiso 1 1 calc R U . . .
H12C H 0.9489 0.5720 0.0338 0.127 Uiso 1 1 calc R U . . .
N7S N 0.5135(9) 0.6385(5) 0.2594(4) 0.174(4) Uiso 1 1 d . U . . .
C13S C 0.5881(10) 0.6375(6) 0.2489(5) 0.153(5) Uiso 1 1 d . U . . .
C14S C 0.6780(9) 0.6473(6) 0.2353(5) 0.155(5) Uiso 1 1 d . U . . .
H14A H 0.6767 0.6841 0.2439 0.233 Uiso 1 1 calc R U . . .
H14B H 0.6865 0.6430 0.2029 0.233 Uiso 1 1 calc R U . . .
H14C H 0.7264 0.6208 0.2507 0.233 Uiso 1 1 calc R U . . .
N8S N 0.2526(5) 0.6315(3) 0.7087(3) 0.099(2) Uiso 1 1 d . U . . .
C15S C 0.2141(6) 0.6189(4) 0.7362(3) 0.099(3) Uiso 1 1 d . U . . .
C16S C 0.1684(7) 0.6006(5) 0.7731(4) 0.126(4) Uiso 1 1 d . U . . .
H16A H 0.1992 0.6013 0.8013 0.189 Uiso 1 1 calc R U . . .
H16B H 0.1674 0.5635 0.7672 0.189 Uiso 1 1 calc R U . . .
H16C H 0.1082 0.6247 0.7754 0.189 Uiso 1 1 calc R U . . .
N9S N 0.1060(3) 0.9687(2) 0.09393(18) 0.0537(12) Uiso 1 1 d . U . . .
C17S C 0.0912(5) 0.9896(3) 0.1226(3) 0.078(2) Uiso 1 1 d . U . . .
C18S C 0.0646(8) 1.0193(5) 0.1669(4) 0.145(4) Uiso 1 1 d . U . . .
H18A H 0.0174 1.0079 0.1806 0.217 Uiso 1 1 calc R U . . .
H18B H 0.0442 1.0585 0.1615 0.217 Uiso 1 1 calc R U . . .
H18C H 0.1152 1.0105 0.1870 0.217 Uiso 1 1 calc R U . . .
N10S N 0.0183(12) 0.1648(9) 0.3251(6) 0.254(8) Uiso 1 1 d . U . . .
C19S C 0.0258(12) 0.1153(9) 0.3177(6) 0.198(7) Uiso 1 1 d . U . . .
C20S C 0.0751(13) 0.0599(8) 0.2957(7) 0.241(9) Uiso 1 1 d . U . . .
H20A H 0.1260 0.0634 0.2791 0.362 Uiso 1 1 calc R U . . .
H20B H 0.0356 0.0493 0.2752 0.362 Uiso 1 1 calc R U . . .
H20C H 0.0948 0.0322 0.3190 0.362 Uiso 1 1 calc R U . . .
Fe7 Fe 0.23315(18) 0.74201(10) 0.25382(8) 0.0889(7) Uani 0.5 1 d . . P G 1
Br9 Br 0.2039(3) 0.8249(2) 0.29394(13) 0.2179(19) Uani 0.5 1 d . . P G 1
Br8 Br 0.10564(15) 0.71600(7) 0.24736(6) 0.0761(5) Uani 0.5 1 d . . P G 1
Br10 Br 0.34091(12) 0.67360(8) 0.29260(6) 0.0926(5) Uani 0.5 1 d . . P G 1
Br7 Br 0.28413(15) 0.75569(9) 0.18327(8) 0.1187(7) Uani 0.5 1 d . . P G 1
Cl3 Cl 0.1478(5) 0.7247(3) 0.2535(2) 0.120(2) Uani 0.5 1 d D U P H 2
O9 O 0.0599(9) 0.7014(7) 0.2453(5) 0.128(3) Uiso 0.5 1 d D U P H 2
O12 O 0.2116(8) 0.6774(5) 0.2691(4) 0.108(3) Uiso 0.5 1 d D U P H 2
O10 O 0.1156(9) 0.7661(5) 0.2833(4) 0.112(3) Uiso 0.5 1 d D U P H 2
O11 O 0.1608(9) 0.7396(5) 0.2097(4) 0.114(3) Uiso 0.5 1 d D U P H 2
O1W O 0.2588(4) 0.8526(3) 0.3041(2) 0.0352(15) Uiso 0.5 1 d . U P I 3
O3W O 0.3727(8) 0.7578(5) 0.1683(4) 0.053(3) Uiso 0.3333 1 d . . P J 4
O2W O 0.1714(13) 0.8870(9) 0.3086(7) 0.037(5) Uiso 0.1667 1 d . U P K 5

loop_
_atom_site_aniso_label
_atom_site_aniso_U_11
_atom_site_aniso_U_22
_atom_site_aniso_U_33
_atom_site_aniso_U_23
_atom_site_aniso_U_13
_atom_site_aniso_U_12
Fe1 0.0401(4) 0.0259(3) 0.0282(3) 0.0097(3) -0.0059(3) 0.0032(3)
Fe2 0.0576(5) 0.0264(4) 0.0277(4) 0.0049(3) -0.0030(3) -0.0033(3)
Fe3 0.0427(4) 0.0255(3) 0.0278(3) 0.0111(3) -0.0055(3) 0.0017(3)
Fe4 0.0506(5) 0.0338(4) 0.0292(4) 0.0097(3) -0.0091(3) -0.0082(3)
Fe5 0.0680(6) 0.0264(4) 0.0441(4) 0.0112(3) 0.0011(4) 0.0053(4)
Fe6 0.0482(5) 0.0364(4) 0.0281(4) 0.0067(3) -0.0013(3) 0.0042(3)
N1 0.036(2) 0.033(2) 0.038(2) 0.0094(18) -0.0079(19) 0.0029(19)
N2 0.039(2) 0.026(2) 0.028(2) 0.0088(17) -0.0008(18) 0.0108(18)
N3 0.038(2) 0.026(2) 0.028(2) 0.0077(16) -0.0049(18) 0.0037(17)
N4 0.041(2) 0.031(2) 0.030(2) 0.0094(17) -0.0082(18) -0.0018(18)
N5 0.042(2) 0.029(2) 0.036(2) 0.0131(18) -0.0030(19) 0.0052(19)
N6 0.044(2) 0.0225(19) 0.0269(19) 0.0074(16) -0.0044(18) -0.0005(18)
N7 0.055(3) 0.0209(19) 0.026(2) 0.0036(16) -0.0033(19) 0.0008(19)
N8 0.057(3) 0.030(2) 0.030(2) 0.0043(18) 0.005(2) 0.004(2)
N9 0.068(3) 0.032(2) 0.030(2) 0.0086(18) -0.011(2) -0.016(2)
N10 0.055(3) 0.028(2) 0.0240(19) 0.0066(17) -0.0046(19) -0.0066(19)
N11 0.038(2) 0.026(2) 0.031(2) 0.0145(17) -0.0088(18) 0.0021(18)
N12 0.043(2) 0.031(2) 0.0245(19) 0.0069(16) -0.0059(18) -0.0032(19)
N13 0.057(3) 0.052(3) 0.032(2) 0.005(2) 0.001(2) -0.004(2)
N14 0.045(3) 0.039(2) 0.031(2) -0.0005(19) 0.0017(19) 0.008(2)
N15 0.042(2) 0.031(2) 0.036(2) 0.0122(18) -0.0066(19) 0.0036(19)
N16 0.040(2) 0.028(2) 0.034(2) 0.0055(17) -0.0065(18) -0.0036(18)
N17 0.052(3) 0.034(2) 0.027(2) 0.0093(17) -0.0082(19) -0.011(2)
N18 0.047(3) 0.041(2) 0.031(2) 0.0033(18) -0.0068(19) -0.013(2)
N19 0.051(3) 0.048(3) 0.035(2) 0.016(2) -0.016(2) -0.018(2)
N20 0.049(3) 0.041(2) 0.030(2) 0.0109(18) -0.0064(19) -0.012(2)
N21 0.067(3) 0.031(2) 0.027(2) 0.0010(18) -0.005(2) -0.007(2)
N22 0.071(3) 0.027(2) 0.033(2) 0.0004(18) 0.001(2) -0.007(2)
N23 0.074(3) 0.027(2) 0.049(3) 0.009(2) 0.001(2) 0.006(2)
N24 0.068(3) 0.029(2) 0.046(3) 0.010(2) -0.004(2) 0.003(2)
N25 0.067(3) 0.029(2) 0.048(2) 0.011(2) 0.001(2) 0.004(2)
N26 0.066(3) 0.028(2) 0.039(2) 0.0105(19) -0.005(2) 0.002(2)
N27 0.049(3) 0.028(2) 0.031(2) 0.0111(17) -0.0020(19) 0.0016(19)
N28 0.045(2) 0.029(2) 0.031(2) 0.0122(17) -0.0044(19) -0.0019(19)
N29 0.049(3) 0.035(2) 0.027(2) 0.0053(18) -0.0014(19) 0.003(2)
N30 0.057(3) 0.038(2) 0.032(2) 0.0018(19) -0.004(2) 0.001(2)
C1 0.044(3) 0.031(3) 0.041(3) 0.015(2) -0.015(2) -0.004(2)
C2 0.037(3) 0.042(3) 0.047(3) 0.009(2) -0.013(2) -0.007(2)
C3 0.042(3) 0.032(3) 0.062(3) 0.013(2) -0.022(3) -0.002(2)
C4 0.048(3) 0.046(3) 0.050(3) 0.023(3) -0.023(3) -0.017(3)
C5 0.046(3) 0.062(4) 0.041(3) 0.011(3) -0.006(2) -0.018(3)
C6 0.039(3) 0.044(3) 0.052(3) 0.016(3) -0.010(2) 0.000(2)
C7 0.037(3) 0.041(3) 0.043(3) 0.013(2) -0.008(2) -0.005(2)
C8 0.035(3) 0.040(3) 0.044(3) 0.017(2) -0.004(2) 0.003(2)
C9 0.043(3) 0.049(3) 0.053(3) 0.026(3) -0.007(3) -0.001(3)
C10 0.046(3) 0.045(3) 0.040(3) 0.025(2) 0.002(2) 0.004(2)
C11 0.042(3) 0.029(2) 0.028(2) 0.009(2) -0.002(2) 0.008(2)
C12 0.039(3) 0.025(2) 0.028(2) 0.0059(19) -0.003(2) 0.003(2)
C13 0.040(3) 0.029(2) 0.026(2) 0.010(2) -0.005(2) 0.001(2)
C14 0.043(3) 0.027(2) 0.021(2) 0.0085(19) 0.003(2) 0.004(2)
C15 0.053(3) 0.025(2) 0.032(3) 0.012(2) -0.002(2) 0.006(2)
C16 0.046(3) 0.031(3) 0.037(3) 0.012(2) -0.010(2) -0.004(2)
C17 0.044(3) 0.032(3) 0.029(2) 0.011(2) -0.006(2) 0.003(2)
C18 0.035(3) 0.031(2) 0.032(2) 0.005(2) -0.004(2) -0.001(2)
C19 0.036(3) 0.033(3) 0.068(3) 0.016(3) -0.017(3) -0.004(2)
C20 0.054(4) 0.071(4) 0.062(3) 0.032(3) -0.018(3) -0.013(3)
C21 0.073(5) 0.116(7) 0.098(5) 0.047(5) -0.047(4) -0.028(4)
C22 0.069(5) 0.068(5) 0.162(8) 0.032(5) -0.049(5) 0.012(4)
C23 0.076(5) 0.054(4) 0.148(7) -0.001(5) -0.036(5) 0.024(4)
C24 0.043(3) 0.052(4) 0.100(5) 0.000(3) -0.020(3) 0.004(3)
C25 0.040(3) 0.045(3) 0.040(3) 0.013(2) 0.000(2) -0.004(2)
C26 0.069(4) 0.042(3) 0.052(3) 0.011(3) 0.014(3) -0.005(3)
C27 0.070(4) 0.063(4) 0.067(4) 0.019(3) 0.016(3) -0.020(3)
C28 0.058(4) 0.071(4) 0.075(5) 0.000(4) 0.020(3) -0.010(3)
C29 0.065(4) 0.056(4) 0.069(4) -0.009(3) 0.017(3) -0.010(3)
C30 0.051(3) 0.041(3) 0.063(4) 0.013(3) 0.005(3) -0.001(3)
C31 0.047(3) 0.040(3) 0.041(3) 0.017(2) -0.011(2) -0.011(2)
C32 0.053(3) 0.031(3) 0.033(2) 0.014(2) -0.009(2) -0.005(2)
C33 0.056(3) 0.037(3) 0.038(3) 0.009(2) -0.013(2) -0.011(3)
C34 0.059(3) 0.031(3) 0.033(3) 0.008(2) -0.011(2) -0.009(2)
C35 0.046(3) 0.025(2) 0.033(2) 0.013(2) -0.009(2) 0.004(2)
C36 0.040(3) 0.025(2) 0.032(2) 0.003(2) -0.005(2) 0.000(2)
C37 0.049(3) 0.024(2) 0.034(2) 0.004(2) -0.001(2) -0.001(2)
C38 0.053(3) 0.023(2) 0.029(2) 0.010(2) -0.003(2) -0.001(2)
C39 0.047(3) 0.033(3) 0.031(2) 0.000(2) -0.008(2) 0.003(2)
C40 0.044(3) 0.038(3) 0.037(3) 0.000(2) -0.004(2) 0.000(2)
C41 0.056(3) 0.022(2) 0.035(2) 0.004(2) 0.004(2) 0.001(2)
C42 0.054(3) 0.027(3) 0.041(3) 0.001(2) 0.002(2) -0.002(2)
C43 0.053(3) 0.035(3) 0.032(2) -0.001(2) 0.009(2) -0.002(2)
C44 0.053(3) 0.037(3) 0.052(3) 0.012(3) 0.007(3) -0.002(3)
C45 0.069(4) 0.044(3) 0.049(3) -0.003(3) 0.017(3) -0.005(3)
C46 0.075(4) 0.043(3) 0.037(3) 0.003(2) 0.002(3) -0.018(3)
C47 0.065(4) 0.040(3) 0.040(3) 0.009(2) 0.000(3) -0.013(3)
C48 0.053(3) 0.035(3) 0.042(3) 0.006(2) 0.005(3) -0.005(2)
C49 0.074(4) 0.042(3) 0.060(4) 0.001(3) -0.010(3) -0.019(3)
C50 0.113(6) 0.053(4) 0.078(5) -0.008(4) -0.040(4) -0.021(4)
C51 0.157(9) 0.067(5) 0.106(6) -0.015(4) -0.048(6) -0.043(5)
C52 0.135(7) 0.041(4) 0.137(7) -0.006(4) -0.044(6) -0.031(4)
C53 0.106(6) 0.043(3) 0.102(5) 0.008(4) -0.029(5) -0.025(4)
C54 0.102(5) 0.038(3) 0.072(4) 0.013(3) -0.024(4) -0.018(3)
C55 0.057(3) 0.048(3) 0.035(3) 0.004(2) -0.008(3) -0.019(3)
C56 0.060(3) 0.038(3) 0.029(3) 0.004(2) -0.007(3) -0.010(2)
C57 0.047(3) 0.049(3) 0.038(3) 0.005(2) -0.010(2) -0.014(3)
C58 0.047(3) 0.041(3) 0.033(3) 0.006(2) -0.008(2) -0.003(2)
C59 0.050(3) 0.033(2) 0.023(2) 0.0093(19) -0.006(2) -0.003(2)
C60 0.045(3) 0.028(2) 0.026(2) 0.0054(19) -0.001(2) -0.004(2)
C61 0.046(3) 0.025(2) 0.031(2) 0.0114(19) -0.008(2) 0.002(2)
C62 0.046(3) 0.027(2) 0.024(2) 0.0106(18) -0.009(2) 0.002(2)
C63 0.051(3) 0.034(3) 0.033(3) 0.006(2) -0.002(2) -0.005(2)
C64 0.049(3) 0.035(3) 0.036(3) 0.004(2) 0.000(2) -0.007(2)
C65 0.048(3) 0.027(2) 0.034(3) 0.005(2) -0.006(2) 0.000(2)
C66 0.052(3) 0.030(3) 0.032(3) 0.010(2) -0.006(2) -0.008(2)
C67 0.040(3) 0.037(3) 0.038(3) 0.009(2) -0.006(2) -0.002(2)
C68 0.064(4) 0.041(3) 0.038(3) 0.005(2) -0.004(3) -0.005(3)
C69 0.077(4) 0.047(3) 0.039(3) 0.003(3) -0.002(3) -0.010(3)
C70 0.060(4) 0.042(3) 0.048(3) -0.009(3) -0.005(3) -0.007(3)
C71 0.066(4) 0.037(3) 0.053(3) 0.005(3) -0.019(3) -0.001(3)
C72 0.075(4) 0.036(3) 0.033(3) 0.003(2) -0.012(3) -0.006(3)
C73 0.057(4) 0.057(3) 0.041(3) 0.010(3) 0.000(3) -0.006(3)
C74 0.072(4) 0.047(3) 0.076(4) 0.015(3) 0.023(4) 0.001(3)
C75 0.105(6) 0.057(4) 0.087(5) 0.038(4) 0.022(5) 0.013(4)
C76 0.106(6) 0.086(5) 0.058(4) 0.040(3) 0.043(4) 0.034(5)
C77 0.080(5) 0.064(4) 0.045(3) 0.016(3) 0.007(3) 0.020(4)
C78 0.060(4) 0.056(3) 0.038(3) 0.006(3) 0.001(3) 0.008(3)
C79 0.051(3) 0.064(4) 0.031(3) 0.001(3) 0.003(2) 0.004(3)
C80 0.050(3) 0.049(3) 0.032(3) 0.002(2) -0.002(2) 0.007(3)
C81 0.049(3) 0.066(4) 0.043(3) -0.002(3) 0.006(3) 0.021(3)
C82 0.058(4) 0.056(4) 0.044(3) 0.008(3) -0.002(3) 0.023(3)
C83 0.051(3) 0.039(3) 0.036(3) 0.003(2) -0.005(2) 0.010(3)
C84 0.047(3) 0.042(3) 0.029(2) 0.002(2) -0.002(2) 0.007(2)
C85 0.039(3) 0.031(3) 0.035(2) 0.010(2) -0.005(2) 0.006(2)
C86 0.042(3) 0.036(3) 0.038(3) 0.010(2) -0.004(2) 0.001(2)
C87 0.051(3) 0.037(3) 0.042(3) 0.008(2) -0.003(3) 0.015(3)
C88 0.053(3) 0.034(3) 0.034(3) 0.006(2) -0.003(2) 0.004(2)
C89 0.041(3) 0.029(2) 0.039(3) 0.012(2) -0.009(2) 0.005(2)
C90 0.040(3) 0.026(2) 0.035(2) 0.012(2) -0.005(2) -0.003(2)
C91 0.049(3) 0.030(3) 0.044(3) 0.010(2) -0.009(2) -0.001(2)
C92 0.051(3) 0.030(3) 0.041(3) 0.013(2) -0.006(2) -0.004(2)
C93 0.047(3) 0.027(2) 0.038(2) 0.007(2) -0.011(2) -0.004(2)
C94 0.053(3) 0.030(3) 0.030(2) 0.008(2) -0.006(2) -0.003(2)
C95 0.046(3) 0.035(3) 0.032(2) 0.014(2) -0.012(2) -0.006(2)
C96 0.044(3) 0.032(2) 0.033(2) 0.010(2) -0.007(2) -0.004(2)
C97 0.056(3) 0.030(3) 0.041(3) 0.007(2) -0.010(2) -0.006(2)
C98 0.065(4) 0.036(3) 0.034(3) 0.016(2) -0.009(2) -0.010(3)
C99 0.046(3) 0.039(3) 0.033(2) 0.011(2) -0.011(2) -0.012(2)
C100 0.052(3) 0.040(3) 0.033(3) 0.009(2) -0.009(2) -0.016(3)
C101 0.060(4) 0.046(3) 0.041(3) 0.009(2) 0.003(3) -0.015(3)
C102 0.065(4) 0.046(3) 0.041(3) 0.005(2) 0.003(3) -0.017(3)
C103 0.076(4) 0.057(4) 0.043(3) 0.010(3) 0.011(3) -0.022(3)
C104 0.096(5) 0.063(4) 0.052(3) -0.001(3) 0.030(4) -0.014(4)
C105 0.070(4) 0.054(4) 0.079(4) 0.011(3) 0.009(4) -0.008(3)
C106 0.059(4) 0.056(4) 0.059(3) 0.014(3) -0.003(3) -0.016(3)
C107 0.053(3) 0.042(3) 0.049(3) 0.019(2) -0.016(3) -0.019(2)
C108 0.055(3) 0.050(3) 0.051(3) 0.017(3) -0.016(3) -0.015(3)
C109 0.070(4) 0.052(4) 0.061(4) 0.010(3) -0.014(3) -0.012(3)
C110 0.055(4) 0.060(4) 0.079(4) 0.034(3) -0.019(3) -0.010(3)
C111 0.066(4) 0.065(4) 0.067(4) 0.040(3) -0.024(3) -0.017(3)
C112 0.067(4) 0.060(4) 0.047(3) 0.020(3) -0.013(3) -0.019(3)
C113 0.052(3) 0.052(3) 0.032(3) 0.012(2) -0.016(2) -0.016(3)
C114 0.060(3) 0.045(3) 0.031(3) 0.007(2) -0.010(2) -0.015(3)
C115 0.075(4) 0.053(3) 0.033(3) 0.009(2) -0.014(3) -0.012(3)
C116 0.072(4) 0.052(3) 0.034(3) 0.004(2) -0.009(3) -0.016(3)
C117 0.071(4) 0.042(3) 0.031(3) 0.009(2) -0.008(3) -0.012(3)
C118 0.053(3) 0.041(3) 0.030(2) 0.008(2) -0.008(2) -0.011(3)
C119 0.061(3) 0.033(3) 0.032(2) 0.001(2) -0.007(2) -0.011(2)
C120 0.061(3) 0.045(3) 0.025(2) 0.007(2) -0.004(2) -0.015(3)
C121 0.084(5) 0.046(3) 0.031(3) 0.004(2) -0.001(3) -0.003(3)
C122 0.087(5) 0.047(3) 0.038(3) 0.002(3) 0.001(3) -0.004(3)
C123 0.070(4) 0.033(3) 0.037(3) -0.003(2) -0.004(3) -0.010(3)
C124 0.071(4) 0.037(3) 0.033(3) 0.002(2) 0.000(3) -0.002(3)
C125 0.103(5) 0.045(3) 0.036(3) -0.004(3) 0.010(3) 0.006(3)
C126 0.106(6) 0.041(3) 0.041(3) 0.001(3) 0.000(3) 0.013(3)
C127 0.083(4) 0.036(3) 0.045(3) 0.003(2) 0.006(3) 0.002(3)
C128 0.066(4) 0.031(3) 0.036(3) 0.006(2) -0.006(3) 0.001(3)
C129 0.062(4) 0.028(3) 0.045(3) 0.003(2) -0.003(3) 0.011(3)
C130 0.076(4) 0.028(3) 0.044(3) 0.002(2) 0.005(3) 0.009(3)
C131 0.092(5) 0.050(4) 0.044(3) 0.003(3) 0.012(3) 0.020(4)
C132 0.079(4) 0.053(4) 0.053(3) 0.010(3) 0.005(3) 0.022(3)
C133 0.073(4) 0.032(3) 0.049(3) 0.011(3) -0.006(3) 0.009(3)
C134 0.066(4) 0.038(3) 0.058(3) 0.011(3) -0.001(3) 0.006(3)
C135 0.062(4) 0.037(3) 0.053(3) 0.013(3) -0.002(3) 0.001(3)
C136 0.086(5) 0.044(3) 0.056(3) 0.009(3) -0.013(3) 0.000(3)
C137 0.100(6) 0.067(4) 0.069(4) 0.013(4) -0.018(4) -0.014(4)
C138 0.103(6) 0.059(4) 0.072(4) 0.025(3) -0.039(4) -0.022(4)
C139 0.076(5) 0.056(4) 0.069(4) 0.026(3) -0.010(4) -0.013(3)
C140 0.064(4) 0.048(3) 0.055(3) 0.022(3) 0.000(3) 0.005(3)
C141 0.057(4) 0.040(3) 0.047(3) 0.009(2) -0.001(3) -0.002(3)
C142 0.063(4) 0.041(3) 0.051(3) 0.012(3) -0.005(3) -0.005(3)
C143 0.063(4) 0.033(3) 0.060(3) -0.001(3) -0.002(3) -0.007(3)
C144 0.062(4) 0.044(3) 0.055(3) -0.006(3) -0.007(3) -0.003(3)
C145 0.084(5) 0.041(3) 0.053(3) 0.006(3) -0.016(3) -0.010(3)
C146 0.078(4) 0.037(3) 0.049(3) 0.010(2) -0.003(3) -0.004(3)
C147 0.084(4) 0.028(3) 0.047(3) 0.009(2) -0.002(3) -0.007(3)
C148 0.075(4) 0.031(3) 0.047(3) 0.014(2) 0.003(3) 0.001(3)
C149 0.101(5) 0.029(3) 0.046(3) 0.009(2) 0.008(3) -0.001(3)
C150 0.087(5) 0.033(3) 0.042(3) 0.014(2) 0.004(3) -0.002(3)
C151 0.062(4) 0.029(2) 0.041(3) 0.010(2) -0.007(3) 0.003(2)
C152 0.052(3) 0.028(3) 0.045(3) 0.015(2) -0.004(2) 0.005(2)
C153 0.049(3) 0.029(2) 0.034(3) 0.007(2) 0.001(2) 0.001(2)
C154 0.047(3) 0.032(2) 0.037(3) 0.010(2) -0.004(2) -0.003(2)
C155 0.079(4) 0.029(3) 0.038(3) 0.015(2) -0.003(3) 0.010(3)
C156 0.072(4) 0.036(3) 0.034(3) 0.015(2) -0.008(3) 0.002(3)
C157 0.049(3) 0.028(2) 0.033(2) 0.009(2) -0.003(2) 0.004(2)
C158 0.049(3) 0.032(2) 0.034(2) 0.012(2) -0.007(2) -0.002(2)
C159 0.061(4) 0.038(3) 0.037(3) 0.016(2) -0.005(3) -0.004(3)
C160 0.064(4) 0.041(3) 0.026(2) 0.007(2) -0.007(3) 0.004(3)
C161 0.053(3) 0.034(3) 0.037(3) 0.009(2) -0.006(2) -0.003(2)
C163 0.040(3) 0.027(2) 0.035(2) 0.012(2) -0.001(2) 0.003(2)
C164 0.053(3) 0.035(3) 0.027(2) 0.004(2) 0.000(2) 0.001(2)
C165 0.052(3) 0.039(3) 0.030(2) 0.006(2) -0.005(2) 0.000(2)
C166 0.085(5) 0.036(3) 0.045(3) 0.008(2) -0.018(3) 0.005(3)
C167 0.093(5) 0.040(3) 0.043(3) 0.000(3) -0.020(3) 0.004(3)
C168 0.070(4) 0.037(3) 0.040(3) 0.005(2) -0.008(3) 0.000(3)
C169 0.077(4) 0.036(3) 0.039(3) 0.004(2) -0.019(3) -0.001(3)
C170 0.051(3) 0.038(3) 0.041(3) 0.005(2) -0.005(3) -0.004(3)
C171 0.055(3) 0.038(3) 0.044(3) 0.006(2) -0.009(3) 0.002(3)
C172 0.059(4) 0.045(3) 0.046(3) 0.014(3) -0.005(3) -0.002(3)
C173 0.050(3) 0.038(3) 0.054(3) 0.003(2) -0.009(3) -0.004(3)
C174 0.068(4) 0.041(3) 0.046(3) 0.004(3) -0.005(3) -0.007(3)
C175 0.066(4) 0.039(3) 0.050(3) 0.005(2) -0.002(3) -0.007(3)
Cl7 0.1138(15) 0.0592(11) 0.0598(10) -0.0183(9) -0.0126(10) -0.0037(10)
Cl8 0.0589(9) 0.0691(10) 0.0621(9) 0.0390(8) -0.0278(8) -0.0187(8)
Cl9 0.196(3) 0.0515(13) 0.240(4) -0.0293(18) -0.064(3) -0.0334(17)
Cl10 0.0932(12) 0.0682(10) 0.0402(8) -0.0006(7) 0.0138(8) -0.0297(10)
Cl11 0.149(3) 0.142(3) 0.360(6) 0.071(4) -0.138(4) 0.054(2)
Cl12 0.1184(18) 0.1123(18) 0.1012(16) -0.0181(14) 0.0636(15) -0.0461(15)
Cl13 0.1288(19) 0.0898(15) 0.0780(13) -0.0181(12) 0.0409(14) -0.0108(14)
Cl14 0.0724(12) 0.0670(11) 0.1119(15) 0.0473(11) -0.0151(11) -0.0006(9)
Cl15 0.1011(14) 0.0467(9) 0.0567(9) -0.0058(7) -0.0027(9) -0.0051(9)
Cl16 0.154(2) 0.0865(15) 0.0861(14) 0.0355(12) -0.0631(15) -0.0249(15)
Cl17 0.182(3) 0.154(2) 0.0629(12) 0.0600(14) 0.0502(15) 0.073(2)
Cl18 0.0940(13) 0.0363(8) 0.0691(10) 0.0072(7) -0.0064(9) -0.0083(8)
Br1 0.0547(3) 0.0413(3) 0.0375(3) 0.0127(2) -0.0075(2) -0.0121(3)
Br2 0.0523(3) 0.0402(3) 0.0404(3) 0.0076(2) -0.0138(2) -0.0098(3)
Br3 0.0531(3) 0.0501(3) 0.0382(3) 0.0110(2) 0.0018(3) 0.0051(3)
Br4 0.0549(3) 0.0471(3) 0.0350(3) 0.0055(2) -0.0038(2) -0.0002(3)
Br5 0.0702(4) 0.0438(3) 0.0596(4) 0.0165(3) -0.0030(3) 0.0020(3)
Br6 0.0819(5) 0.0339(3) 0.0673(4) 0.0074(3) 0.0047(4) -0.0054(3)
Cl1 0.0698(10) 0.0382(7) 0.0530(9) 0.0095(7) -0.0007(8) 0.0013(7)
O1 0.065(3) 0.055(3) 0.096(4) 0.011(3) -0.004(3) -0.010(2)
O2 0.099(4) 0.124(5) 0.083(4) 0.001(4) -0.011(3) -0.004(4)
O3 0.082(4) 0.056(3) 0.128(5) 0.007(3) -0.011(3) 0.004(3)
O4 0.090(4) 0.081(4) 0.124(5) 0.060(3) 0.012(3) 0.009(3)
Cl2 0.0784(12) 0.0448(9) 0.0693(10) 0.0180(8) 0.0004(10) 0.0027(8)
O5 0.090(4) 0.040(3) 0.129(5) 0.020(3) 0.032(3) 0.004(2)
O6 0.085(3) 0.053(3) 0.071(3) 0.021(2) 0.013(3) -0.002(2)
O7 0.112(4) 0.083(4) 0.069(3) 0.030(3) 0.034(3) 0.018(3)
O8 0.127(5) 0.151(6) 0.093(4) 0.008(4) -0.035(4) -0.043(5)
Cl4 0.0666(10) 0.0497(9) 0.0591(9) 0.0027(7) -0.0105(8) -0.0022(8)
O16 0.091(4) 0.046(3) 0.115(4) 0.003(3) 0.001(3) -0.004(3)
Cl5 0.060(2) 0.0501(19) 0.073(2) 0.0160(18) -0.0265(19) -0.0189(17)
Cl5' 0.063(3) 0.065(3) 0.050(2) 0.0011(19) -0.013(2) -0.012(2)
Cl6 0.125(5) 0.098(4) 0.299(11) 0.063(5) -0.062(6) -0.026(4)
N1S 0.097(5) 0.085(5) 0.087(5) -0.014(4) -0.016(4) -0.010(4)
C1S 0.084(5) 0.070(5) 0.054(4) -0.003(4) -0.019(4) -0.017(4)
C2S 0.124(7) 0.071(5) 0.113(7) -0.005(5) -0.049(6) -0.015(5)
Fe7 0.1097(19) 0.0798(15) 0.0780(15) 0.0302(12) -0.0354(14) -0.0299(14)
Br9 0.228(4) 0.291(5) 0.170(3) 0.114(3) -0.085(3) -0.132(4)
Br8 0.0922(13) 0.0649(10) 0.0695(10) 0.0207(8) -0.0193(10) -0.0210(10)
Br10 0.1022(12) 0.0939(12) 0.0792(10) 0.0272(9) -0.0293(9) -0.0259(10)
Br7 0.1190(16) 0.1114(16) 0.1236(16) 0.0354(13) -0.0207(13) -0.0319(13)
Cl3 0.124(3) 0.114(3) 0.112(3) 0.009(2) -0.001(3) -0.019(3)

loop_
_atom_type_symbol
_atom_type_description
_atom_type_scat_dispersion_real
_atom_type_scat_dispersion_imag
_atom_type_scat_source
C C 0.0034 0.0017 'International Tables Vol C Tables 4.2.6.8 and 6.1.1.4'
H H 0.0000 0.0000 'International Tables Vol C Tables 4.2.6.8 and 6.1.1.4'
N N 0.0066 0.0034 'International Tables Vol C Tables 4.2.6.8 and 6.1.1.4'
O O 0.0114 0.0062 'International Tables Vol C Tables 4.2.6.8 and 6.1.1.4'
Cl Cl 0.1420 0.1501 'International Tables Vol C Tables 4.2.6.8 and 6.1.1.4'
Fe Fe 0.3486 0.8531 'International Tables Vol C Tables 4.2.6.8 and 6.1.1.4'
Br Br 0.1265 0.1256 'International Tables Vol C Tables 4.2.6.8 and 6.1.1.4'

loop_
_geom_angle_atom_site_label_1
_geom_angle_atom_site_label_2
_geom_angle_atom_site_label_3
_geom_angle
_geom_angle_site_symmetry_1
_geom_angle_site_symmetry_3
N15 Fe1 N11 170.82(19) . .
N15 Fe1 N1 88.90(18) . .
N11 Fe1 N1 99.95(18) . .
N15 Fe1 N16 81.48(16) . .
N11 Fe1 N16 95.92(16) . .
N1 Fe1 N16 90.56(17) . .
N15 Fe1 N2 94.73(16) . .
N11 Fe1 N2 89.18(15) . .
N1 Fe1 N2 80.27(17) . .
N16 Fe1 N2 170.17(18) . .
N15 Fe1 N12 90.51(18) . .
N11 Fe1 N12 80.64(18) . .
N1 Fe1 N12 179.39(19) . .
N16 Fe1 N12 89.53(16) . .
N2 Fe1 N12 99.61(17) . .
N22 Fe2 N7 95.51(17) . .
N22 Fe2 N9 93.4(2) . .
N7 Fe2 N9 99.37(18) . .
N22 Fe2 N21 80.65(18) . .
N7 Fe2 N21 172.1(2) . .
N9 Fe2 N21 87.80(18) . .
N22 Fe2 N8 85.24(19) . .
N7 Fe2 N8 80.11(18) . .
N9 Fe2 N8 178.53(18) . .
N21 Fe2 N8 92.64(19) . .
N22 Fe2 N10 172.8(2) . .
N7 Fe2 N10 89.21(16) . .
N9 Fe2 N10 80.38(19) . .
N21 Fe2 N10 95.30(17) . .
N8 Fe2 N10 100.97(18) . .
N28 Fe3 N4 87.64(17) . .
N28 Fe3 N6 172.22(18) . .
N4 Fe3 N6 98.89(17) . .
N28 Fe3 N27 80.72(16) . .
N4 Fe3 N27 91.64(17) . .
N6 Fe3 N27 94.78(16) . .
N28 Fe3 N5 92.96(18) . .
N4 Fe3 N5 179.12(19) . .
N6 Fe3 N5 80.46(18) . .
N27 Fe3 N5 87.82(17) . .
N28 Fe3 N3 95.48(16) . .
N4 Fe3 N3 80.39(16) . .
N6 Fe3 N3 89.82(15) . .
N27 Fe3 N3 171.34(18) . .
N5 Fe3 N3 100.19(16) . .
N17 Fe4 N20 167.82(14) . .
N17 Fe4 N18 73.85(16) . .
N20 Fe4 N18 96.45(16) . .
N17 Fe4 N19 96.70(16) . .
N20 Fe4 N19 73.49(16) . .
N18 Fe4 N19 76.44(15) . .
N17 Fe4 Br1 94.36(12) . .
N20 Fe4 Br1 93.24(12) . .
N18 Fe4 Br1 162.22(12) . .
N19 Fe4 Br1 92.17(12) . .
N17 Fe4 Br2 94.76(11) . .
N20 Fe4 Br2 93.17(11) . .
N18 Fe4 Br2 93.63(11) . .
N19 Fe4 Br2 162.05(13) . .
Br1 Fe4 Br2 100.70(3) . .
N23 Fe5 N26 171.29(16) . .
N23 Fe5 N24 74.20(18) . .
N26 Fe5 N24 99.52(17) . .
N23 Fe5 N25 97.89(18) . .
N26 Fe5 N25 74.75(17) . .
N24 Fe5 N25 79.42(18) . .
N23 Fe5 Br5 93.12(14) . .
N26 Fe5 Br5 91.81(13) . .
N24 Fe5 Br5 163.33(13) . .
N25 Fe5 Br5 91.97(13) . .
N23 Fe5 Br6 92.79(14) . .
N26 Fe5 Br6 93.42(13) . .
N24 Fe5 Br6 91.53(13) . .
N25 Fe5 Br6 163.50(13) . .
Br5 Fe5 Br6 100.00(3) . .
N29 Fe6 N14 175.58(16) . .
N29 Fe6 N13 101.38(16) . .
N14 Fe6 N13 74.31(16) . .
N29 Fe6 N30 73.61(16) . .
N14 Fe6 N30 104.05(16) . .
N13 Fe6 N30 75.45(18) . .
N29 Fe6 Br3 91.71(12) . .
N14 Fe6 Br3 92.11(12) . .
N13 Fe6 Br3 158.23(13) . .
N30 Fe6 Br3 91.98(12) . .
N29 Fe6 Br4 91.77(12) . .
N14 Fe6 Br4 89.78(13) . .
N13 Fe6 Br4 97.59(14) . .
N30 Fe6 Br4 161.84(11) . .
Br3 Fe6 Br4 99.31(3) . .
C7 N1 C1 118.5(4) . .
C7 N1 Fe1 115.2(3) . .
C1 N1 Fe1 125.1(3) . .
C12 N2 C8 118.2(4) . .
C12 N2 Fe1 127.4(4) . .
C8 N2 Fe1 114.3(3) . .
C13 N3 C17 118.2(4) . .
C13 N3 Fe3 127.8(4) . .
C17 N3 Fe3 113.9(3) . .
C18 N4 C19 118.4(4) . .
C18 N4 Fe3 115.9(3) . .
C19 N4 Fe3 124.7(3) . .
C31 N5 C25 118.3(5) . .
C31 N5 Fe3 113.8(4) . .
C25 N5 Fe3 126.7(4) . .
C36 N6 C32 117.0(4) . .
C36 N6 Fe3 128.8(4) . .
C32 N6 Fe3 114.1(3) . .
C37 N7 C41 119.1(4) . .
C37 N7 Fe2 126.6(4) . .
C41 N7 Fe2 114.3(3) . .
C42 N8 C43 120.5(5) . .
C42 N8 Fe2 115.2(4) . .
C43 N8 Fe2 122.3(4) . .
C55 N9 C49 118.8(5) . .
C55 N9 Fe2 115.4(4) . .
C49 N9 Fe2 124.0(4) . .
C56 N10 C60 119.2(5) . .
C56 N10 Fe2 113.0(3) . .
C60 N10 Fe2 127.6(4) . .
C61 N11 C65 117.5(4) . .
C61 N11 Fe1 128.1(4) . .
C65 N11 Fe1 114.3(3) . .
C66 N12 C67 118.9(5) . .
C66 N12 Fe1 115.0(4) . .
C67 N12 Fe1 125.9(3) . .
C79 N13 C73 115.6(5) . .
C79 N13 Fe6 116.0(4) . .
C73 N13 Fe6 126.4(4) . .
C84 N14 C80 117.5(4) . .
C84 N14 Fe6 127.0(3) . .
C80 N14 Fe6 115.3(3) . .
C85 N15 C89 118.7(4) . .
C85 N15 Fe1 124.7(3) . .
C89 N15 Fe1 115.8(3) . .
C94 N16 C90 119.4(4) . .
C94 N16 Fe1 125.2(3) . .
C90 N16 Fe1 115.1(3) . .
C95 N17 C99 119.2(4) . .
C95 N17 Fe4 124.4(3) . .
C99 N17 Fe4 116.4(3) . .
C100 N18 C101 122.5(4) . .
C100 N18 Fe4 114.4(4) . .
C101 N18 Fe4 120.5(3) . .
C113 N19 C107 121.5(4) . .
C113 N19 Fe4 112.7(3) . .
C107 N19 Fe4 125.3(4) . .
C118 N20 C114 118.1(5) . .
C118 N20 Fe4 124.1(3) . .
C114 N20 Fe4 117.7(3) . .
C119 N21 C123 119.3(4) . .
C119 N21 Fe2 125.1(4) . .
C123 N21 Fe2 115.4(3) . .
C128 N22 C124 117.9(5) . .
C128 N22 Fe2 125.4(4) . .
C124 N22 Fe2 116.7(4) . .
C129 N23 C133 116.7(5) . .
C129 N23 Fe5 126.0(4) . .
C133 N23 Fe5 116.9(4) . .
C134 N24 C135 119.2(5) . .
C134 N24 Fe5 114.8(4) . .
C135 N24 Fe5 125.9(4) . .
C147 N25 C141 119.8(5) . .
C147 N25 Fe5 113.2(4) . .
C141 N25 Fe5 126.8(4) . .
C152 N26 C148 119.2(5) . .
C152 N26 Fe5 124.9(4) . .
C148 N26 Fe5 115.1(4) . .
C153 N27 C157 118.4(4) . .
C153 N27 Fe3 125.2(3) . .
C157 N27 Fe3 116.3(3) . .
C163 N28 C158 117.0(4) . .
C163 N28 Fe3 126.2(3) . .
C158 N28 Fe3 116.8(3) . .
C164 N29 C168 117.6(4) . .
C164 N29 Fe6 125.3(3) . .
C168 N29 Fe6 116.6(3) . .
C169 N30 C170 118.5(5) . .
C169 N30 Fe6 113.7(4) . .
C170 N30 Fe6 127.4(3) . .
C6 C1 C2 121.3(5) . .
C6 C1 N1 119.3(5) . .
C2 C1 N1 119.0(5) . .
C1 C2 C3 119.0(5) . .
C1 C2 H2 120.5 . .
C3 C2 H2 120.5 . .
C4 C3 C2 119.9(5) . .
C4 C3 H3 120.1 . .
C2 C3 H3 120.1 . .
C3 C4 C5 122.1(5) . .
C3 C4 Cl8 119.5(4) . .
C5 C4 Cl8 118.5(5) . .
C4 C5 C6 117.9(5) . .
C4 C5 H5 121.1 . .
C6 C5 H5 121.1 . .
C1 C6 C5 119.8(5) . .
C1 C6 H6 120.1 . .
C5 C6 H6 120.1 . .
N1 C7 C8 115.6(5) . .
N1 C7 H7 122.2 . .
C8 C7 H7 122.2 . .
N2 C8 C9 123.5(5) . .
N2 C8 C7 112.7(4) . .
C9 C8 C7 123.8(5) . .
C8 C9 C10 116.6(5) . .
C8 C9 H9 121.7 . .
C10 C9 H9 121.7 . .
C11 C10 C9 120.5(5) . .
C11 C10 H10 119.8 . .
C9 C10 H10 119.8 . .
C10 C11 C12 117.8(4) . .
C10 C11 C14 123.0(4) . .
C12 C11 C14 119.2(5) . .
N2 C12 C11 122.7(5) . .
N2 C12 H12 118.7 . .
C11 C12 H12 118.7 . .
N3 C13 C14 122.1(5) . .
N3 C13 H13 118.9 . .
C14 C13 H13 118.9 . .
C15 C14 C13 118.4(4) . .
C15 C14 C11 122.0(4) . .
C13 C14 C11 119.4(5) . .
C14 C15 C16 118.9(4) . .
C14 C15 H15 120.6 . .
C16 C15 H15 120.6 . .
C17 C16 C15 118.3(5) . .
C17 C16 H16 120.9 . .
C15 C16 H16 120.9 . .
N3 C17 C16 123.7(4) . .
N3 C17 C18 113.2(4) . .
C16 C17 C18 123.0(5) . .
N4 C18 C17 115.6(5) . .
N4 C18 H18 122.2 . .
C17 C18 H18 122.2 . .
C24 C19 C20 121.4(5) . .
C24 C19 N4 119.4(5) . .
C20 C19 N4 119.1(5) . .
C19 C20 C21 117.9(7) . .
C19 C20 H20 121.1 . .
C21 C20 H20 121.1 . .
C22 C21 C20 119.1(8) . .
C22 C21 H21 120.4 . .
C20 C21 H21 120.4 . .
C23 C22 C21 123.6(7) . .
C23 C22 Cl11 119.8(8) . .
C21 C22 Cl11 116.5(8) . .
C22 C23 C24 116.5(8) . .
C22 C23 H23 121.7 . .
C24 C23 H23 121.7 . .
C19 C24 C23 121.3(7) . .
C19 C24 H24 119.4 . .
C23 C24 H24 119.4 . .
C30 C25 C26 120.1(5) . .
C30 C25 N5 119.1(5) . .
C26 C25 N5 120.8(5) . .
C27 C26 C25 120.5(6) . .
C27 C26 H26 119.7 . .
C25 C26 H26 119.7 . .
C26 C27 C28 119.6(6) . .
C26 C27 H27 120.2 . .
C28 C27 H27 120.2 . .
C27 C28 C29 120.0(6) . .
C27 C28 Cl12 119.6(6) . .
C29 C28 Cl12 120.4(6) . .
C30 C29 C28 119.9(6) . .
C30 C29 H29 120.0 . .
C28 C29 H29 120.0 . .
C25 C30 C29 119.8(6) . .
C25 C30 H30 120.1 . .
C29 C30 H30 120.1 . .
N5 C31 C32 117.4(5) . .
N5 C31 H31 121.3 . .
C32 C31 H31 121.3 . .
N6 C32 C33 123.5(5) . .
N6 C32 C31 112.1(5) . .
C33 C32 C31 124.2(5) . .
C32 C33 C34 118.7(5) . .
C32 C33 H33 120.6 . .
C34 C33 H33 120.6 . .
C33 C34 C35 119.2(5) . .
C33 C34 H34 120.4 . .
C35 C34 H34 120.4 . .
C36 C35 C34 118.1(5) . .
C36 C35 C38 120.8(5) . .
C34 C35 C38 121.0(5) . .
N6 C36 C35 123.2(5) . .
N6 C36 H36 118.4 . .
C35 C36 H36 118.4 . .
N7 C37 C38 122.4(5) . .
N7 C37 H37 118.8 . .
C38 C37 H37 118.8 . .
C39 C38 C37 117.4(5) . .
C39 C38 C35 123.7(4) . .
C37 C38 C35 118.8(5) . .
C40 C39 C38 120.1(5) . .
C40 C39 H39 119.9 . .
C38 C39 H39 119.9 . .
C39 C40 C41 119.3(5) . .
C39 C40 H40 120.4 . .
C41 C40 H40 120.4 . .
N7 C41 C40 121.5(5) . .
N7 C41 C42 113.3(5) . .
C40 C41 C42 125.2(5) . .
N8 C42 C41 115.6(5) . .
N8 C42 H42 122.2 . .
C41 C42 H42 122.2 . .
C44 C43 C48 120.3(5) . .
C44 C43 N8 120.3(5) . .
C48 C43 N8 119.1(5) . .
C45 C44 C43 120.7(5) . .
C45 C44 H44 119.6 . .
C43 C44 H44 119.6 . .
C44 C45 C46 118.8(6) . .
C44 C45 H45 120.6 . .
C46 C45 H45 120.6 . .
C47 C46 C45 121.4(5) . .
C47 C46 Cl10 118.6(4) . .
C45 C46 Cl10 120.0(5) . .
C48 C47 C46 119.7(5) . .
C48 C47 H47 120.1 . .
C46 C47 H47 120.1 . .
C47 C48 C43 119.0(5) . .
C47 C48 H48 120.5 . .
C43 C48 H48 120.5 . .
C50 C49 C54 121.8(6) . .
C50 C49 N9 119.3(6) . .
C54 C49 N9 118.8(5) . .
C49 C50 C51 118.5(7) . .
C49 C50 H50 120.8 . .
C51 C50 H50 120.8 . .
C52 C51 C50 119.6(7) . .
C52 C51 H51 120.2 . .
C50 C51 H51 120.2 . .
C53 C52 C51 119.9(7) . .
C53 C52 Cl9 120.2(7) . .
C51 C52 Cl9 119.9(7) . .
C54 C53 C52 119.3(7) . .
C54 C53 H53 120.3 . .
C52 C53 H53 120.3 . .
C53 C54 C49 120.1(7) . .
C53 C54 H54 119.9 . .
C49 C54 H54 119.9 . .
N9 C55 C56 114.6(5) . .
N9 C55 H55 122.7 . .
C56 C55 H55 122.7 . .
N10 C56 C57 122.6(5) . .
N10 C56 C55 114.7(5) . .
C57 C56 C55 122.6(6) . .
C56 C57 C58 117.6(5) . .
C56 C57 H57 121.2 . .
C58 C57 H57 121.2 . .
C59 C58 C57 120.6(5) . .
C59 C58 H58 119.7 . .
C57 C58 H58 119.7 . .
C58 C59 C60 117.8(5) . .
C58 C59 C62 122.2(5) . .
C60 C59 C62 119.9(5) . .
N10 C60 C59 121.6(5) . .
N10 C60 H60 119.2 . .
C59 C60 H60 119.2 . .
N11 C61 C62 123.7(5) . .
N11 C61 H61 118.1 . .
C62 C61 H61 118.1 . .
C61 C62 C63 117.2(5) . .
C61 C62 C59 119.5(5) . .
C63 C62 C59 123.0(5) . .
C64 C63 C62 120.3(5) . .
C64 C63 H63 119.8 . .
C62 C63 H63 119.8 . .
C63 C64 C65 119.0(5) . .
C63 C64 H64 120.5 . .
C65 C64 H64 120.5 . .
N11 C65 C64 121.9(5) . .
N11 C65 C66 112.2(5) . .
C64 C65 C66 125.7(5) . .
N12 C66 C65 116.9(5) . .
N12 C66 H66 121.5 . .
C65 C66 H66 121.5 . .
C68 C67 C72 119.9(5) . .
C68 C67 N12 119.8(5) . .
C72 C67 N12 120.1(4) . .
C67 C68 C69 120.2(5) . .
C67 C68 H68 119.9 . .
C69 C68 H68 119.9 . .
C68 C69 C70 119.4(5) . .
C68 C69 H69 120.3 . .
C70 C69 H69 120.3 . .
C71 C70 C69 120.9(5) . .
C71 C70 Cl7 120.3(5) . .
C69 C70 Cl7 118.7(5) . .
C70 C71 C72 120.1(5) . .
C70 C71 H71 119.9 . .
C72 C71 H71 119.9 . .
C71 C72 C67 119.4(5) . .
C71 C72 H72 120.3 . .
C67 C72 H72 120.3 . .
C74 C73 C78 120.1(6) . .
C74 C73 N13 118.4(6) . .
C78 C73 N13 121.4(5) . .
C73 C74 C75 120.0(7) . .
C73 C74 H74 120.0 . .
C75 C74 H74 120.0 . .
C76 C75 C74 117.5(6) . .
C76 C75 H75 121.2 . .
C74 C75 H75 121.2 . .
C75 C76 C77 124.0(6) . .
C75 C76 Cl17 119.0(5) . .
C77 C76 Cl17 116.7(6) . .
C78 C77 C76 117.7(7) . .
C78 C77 H77 121.2 . .
C76 C77 H77 121.2 . .
C77 C78 C73 120.6(6) . .
C77 C78 H78 119.7 . .
C73 C78 H78 119.7 . .
N13 C79 C80 118.0(5) . .
N13 C79 H79 121.0 . .
C80 C79 H79 121.0 . .
N14 C80 C81 122.7(5) . .
N14 C80 C79 116.0(5) . .
C81 C80 C79 121.3(5) . .
C82 C81 C80 120.3(5) . .
C82 C81 H81 119.9 . .
C80 C81 H81 119.9 . .
C81 C82 C83 118.4(5) . .
C81 C82 H82 120.8 . .
C83 C82 H82 120.8 . .
C84 C83 C82 117.3(5) . .
C84 C83 C86 120.2(5) . .
C82 C83 C86 122.5(5) . .
N14 C84 C83 123.7(5) . .
N14 C84 H84 118.2 . .
C83 C84 H84 118.2 . .
N15 C85 C86 123.7(4) . .
N15 C85 H85 118.2 . .
C86 C85 H85 118.2 . .
C85 C86 C87 117.5(5) . .
C85 C86 C83 118.4(4) . .
C87 C86 C83 124.1(5) . .
C88 C87 C86 119.5(5) . .
C88 C87 H87 120.3 . .
C86 C87 H87 120.3 . .
C89 C88 C87 119.8(5) . .
C89 C88 H88 120.1 . .
C87 C88 H88 120.1 . .
N15 C89 C88 120.6(5) . .
N15 C89 C90 113.3(4) . .
C88 C89 C90 126.0(4) . .
N16 C90 C91 119.8(5) . .
N16 C90 C89 113.8(4) . .
C91 C90 C89 126.4(5) . .
C92 C91 C90 120.3(5) . .
C92 C91 H91 119.9 . .
C90 C91 H91 119.9 . .
C91 C92 C93 120.1(4) . .
C91 C92 H92 120.0 . .
C93 C92 H92 120.0 . .
C94 C93 C92 116.4(5) . .
C94 C93 C96 118.8(4) . .
C92 C93 C96 124.7(4) . .
N16 C94 C93 123.9(5) . .
N16 C94 H94 118.0 . .
C93 C94 H94 118.0 . .
N17 C95 C96 123.5(5) . .
N17 C95 H95 118.2 . .
C96 C95 H95 118.2 . .
C97 C96 C95 116.5(5) . .
C97 C96 C93 124.8(5) . .
C95 C96 C93 118.6(4) . .
C98 C97 C96 120.1(5) . .
C98 C97 H97 120.0 . .
C96 C97 H97 120.0 . .
C97 C98 C99 119.6(5) . .
C97 C98 H98 120.2 . .
C99 C98 H98 120.2 . .
N17 C99 C98 120.6(5) . .
N17 C99 C100 114.9(5) . .
C98 C99 C100 124.5(5) . .
N18 C100 C99 118.2(5) . .
N18 C100 H100 120.9 . .
C99 C100 H100 120.9 . .
C106 C101 C102 120.4(6) . .
C106 C101 N18 118.4(5) . .
C102 C101 N18 120.7(5) . .
C101 C102 C103 120.2(6) . .
C101 C102 H102 119.9 . .
C103 C102 H102 119.9 . .
C104 C103 C102 117.7(6) . .
C104 C103 H103 121.2 . .
C102 C103 H103 121.2 . .
C103 C104 C105 122.8(6) . .
C103 C104 Cl13 117.2(6) . .
C105 C104 Cl13 119.9(6) . .
C104 C105 C106 119.2(6) . .
C104 C105 H105 120.4 . .
C106 C105 H105 120.4 . .
C101 C106 C105 119.6(6) . .
C101 C106 H106 120.2 . .
C105 C106 H106 120.2 . .
C108 C107 C112 120.0(5) . .
C108 C107 N19 118.9(5) . .
C112 C107 N19 121.1(6) . .
C107 C108 C109 121.8(6) . .
C107 C108 H108 119.1 . .
C109 C108 H108 119.1 . .
C108 C109 C110 117.4(7) . .
C108 C109 H109 121.3 . .
C110 C109 H109 121.3 . .
C111 C110 C109 121.8(6) . .
C111 C110 Cl14 119.8(5) . .
C109 C110 Cl14 118.4(6) . .
C110 C111 C112 120.5(6) . .
C110 C111 H111 119.7 . .
C112 C111 H111 119.7 . .
C111 C112 C107 118.5(6) . .
C111 C112 H112 120.8 . .
C107 C112 H112 120.8 . .
N19 C113 C114 120.0(5) . .
N19 C113 H113 120.0 . .
C114 C113 H113 120.0 . .
N20 C114 C115 122.0(5) . .
N20 C114 C113 115.2(5) . .
C115 C114 C113 122.6(5) . .
C114 C115 C116 119.9(5) . .
C114 C115 H115 120.1 . .
C116 C115 H115 120.1 . .
C117 C116 C115 117.7(6) . .
C117 C116 H116 121.2 . .
C115 C116 H116 121.2 . .
C118 C117 C116 117.3(5) . .
C118 C117 C120 119.2(5) . .
C116 C117 C120 123.5(5) . .
N20 C118 C117 124.9(5) . .
N20 C118 H118 117.5 . .
C117 C118 H118 117.5 . .
N21 C119 C120 123.2(5) . .
N21 C119 H119 118.4 . .
C120 C119 H119 118.4 . .
C121 C120 C119 117.6(5) . .
C121 C120 C117 124.7(5) . .
C119 C120 C117 117.7(5) . .
C120 C121 C122 118.9(5) . .
C120 C121 H121 120.6 . .
C122 C121 H121 120.6 . .
C123 C122 C121 120.7(6) . .
C123 C122 H122 119.6 . .
C121 C122 H122 119.6 . .
N21 C123 C122 120.1(5) . .
N21 C123 C124 114.4(5) . .
C122 C123 C124 125.5(5) . .
N22 C124 C125 120.3(5) . .
N22 C124 C123 112.8(5) . .
C125 C124 C123 126.9(5) . .
C126 C125 C124 122.0(6) . .
C126 C125 H125 119.0 . .
C124 C125 H125 119.0 . .
C125 C126 C127 119.1(6) . .
C125 C126 H126 120.5 . .
C127 C126 H126 120.5 . .
C128 C127 C126 116.9(5) . .
C128 C127 C130 118.4(5) . .
C126 C127 C130 124.7(5) . .
N22 C128 C127 123.8(5) . .
N22 C128 H128 118.1 . .
C127 C128 H128 118.1 . .
N23 C129 C130 125.4(6) . .
N23 C129 H129 117.3 . .
C130 C129 H129 117.3 . .
C129 C130 C131 117.9(5) . .
C129 C130 C127 118.4(5) . .
C131 C130 C127 123.7(6) . .
C130 C131 C132 117.9(6) . .
C130 C131 H131 121.1 . .
C132 C131 H131 121.1 . .
C133 C132 C131 119.0(6) . .
C133 C132 H132 120.5 . .
C131 C132 H132 120.5 . .
C132 C133 N23 123.0(5) . .
C132 C133 C134 123.3(6) . .
N23 C133 C134 113.7(5) . .
N24 C134 C133 120.4(6) . .
N24 C134 H134 119.8 . .
C133 C134 H134 119.8 . .
C136 C135 C140 120.6(6) . .
C136 C135 N24 118.2(5) . .
C140 C135 N24 121.2(6) . .
C135 C136 C137 120.7(6) . .
C135 C136 H136 119.7 . .
C137 C136 H136 119.7 . .
C136 C137 C138 117.8(7) . .
C136 C137 H137 121.1 . .
C138 C137 H137 121.1 . .
C139 C138 C137 122.0(6) . .
C139 C138 Cl16 120.1(6) . .
C137 C138 Cl16 117.9(6) . .
C138 C139 C140 118.3(6) . .
C138 C139 H139 120.9 . .
C140 C139 H139 120.9 . .
C135 C140 C139 120.7(7) . .
C135 C140 H140 119.7 . .
C139 C140 H140 119.7 . .
C146 C141 C142 119.5(6) . .
C146 C141 N25 117.5(5) . .
C142 C141 N25 123.0(5) . .
C141 C142 C143 120.2(5) . .
C141 C142 H142 119.9 . .
C143 C142 H142 119.9 . .
C144 C143 C142 118.2(5) . .
C144 C143 H143 120.9 . .
C142 C143 H143 120.9 . .
C145 C144 C143 123.2(6) . .
C145 C144 Cl15 118.5(5) . .
C143 C144 Cl15 118.3(5) . .
C144 C145 C146 117.7(6) . .
C144 C145 H145 121.2 . .
C146 C145 H145 121.2 . .
C141 C146 C145 121.2(5) . .
C141 C146 H146 119.4 . .
C145 C146 H146 119.4 . .
N25 C147 C148 119.6(5) . .
N25 C147 H147 120.2 . .
C148 C147 H147 120.2 . .
N26 C148 C149 119.9(5) . .
N26 C148 C147 116.7(5) . .
C149 C148 C147 123.3(5) . .
C148 C149 C150 119.4(5) . .
C148 C149 H149 120.3 . .
C150 C149 H149 120.3 . .
C151 C150 C149 119.2(6) . .
C151 C150 H150 120.4 . .
C149 C150 H150 120.4 . .
C150 C151 C152 118.2(5) . .
C150 C151 C154 122.5(5) . .
C152 C151 C154 119.3(5) . .
N26 C152 C151 123.4(5) . .
N26 C152 H152 118.3 . .
C151 C152 H152 118.3 . .
N27 C153 C154 123.1(5) . .
N27 C153 H153 118.4 . .
C154 C153 H153 118.4 . .
C155 C154 C153 117.3(5) . .
C155 C154 C151 124.6(4) . .
C153 C154 C151 118.1(4) . .
C156 C155 C154 119.8(5) . .
C156 C155 H155 120.1 . .
C154 C155 H155 120.1 . .
C155 C156 C157 120.3(5) . .
C155 C156 H156 119.8 . .
C157 C156 H156 119.8 . .
N27 C157 C156 121.0(5) . .
N27 C157 C158 113.2(4) . .
C156 C157 C158 125.7(5) . .
N28 C158 C159 121.7(5) . .
N28 C158 C157 113.0(4) . .
C159 C158 C157 125.3(4) . .
C160 C159 C158 120.2(5) . .
C160 C159 H159 119.9 . .
C158 C159 H159 119.9 . .
C159 C160 C161 118.9(5) . .
C159 C160 H160 120.6 . .
C161 C160 H160 120.6 . .
C163 C161 C160 117.9(5) . .
C163 C161 C165 118.2(4) . .
C160 C161 C165 123.9(5) . .
N28 C163 C161 124.4(4) . .
N28 C163 H163 117.8 . .
C161 C163 H163 117.8 . .
N29 C164 C165 124.3(5) . .
N29 C164 H164 117.9 . .
C165 C164 H164 117.9 . .
C166 C165 C164 118.6(5) . .
C166 C165 C161 123.3(5) . .
C164 C165 C161 118.2(5) . .
C165 C166 C167 119.4(5) . .
C165 C166 H166 120.3 . .
C167 C166 H166 120.3 . .
C166 C167 C168 117.7(6) . .
C166 C167 H167 121.2 . .
C168 C167 H167 121.2 . .
N29 C168 C167 122.2(5) . .
N29 C168 C169 116.2(5) . .
C167 C168 C169 121.5(5) . .
N30 C169 C168 119.7(5) . .
N30 C169 H169 120.2 . .
C168 C169 H169 120.2 . .
C171 C170 C175 119.6(5) . .
C171 C170 N30 117.9(5) . .
C175 C170 N30 122.5(5) . .
C170 C171 C172 120.2(5) . .
C170 C171 H171 119.9 . .
C172 C171 H171 119.9 . .
C173 C172 C171 119.3(5) . .
C173 C172 H172 120.3 . .
C171 C172 H172 120.3 . .
C172 C173 C174 121.4(5) . .
C172 C173 Cl18 120.5(4) . .
C174 C173 Cl18 118.1(5) . .
C175 C174 C173 118.8(6) . .
C175 C174 H174 120.6 . .
C173 C174 H174 120.6 . .
C174 C175 C170 120.5(5) . .
C174 C175 H175 119.7 . .
C170 C175 H175 119.7 . .
O3 Cl1 O4 111.1(4) . .
O3 Cl1 O1 111.5(3) . .
O4 Cl1 O1 110.4(3) . .
O3 Cl1 O2 107.9(3) . .
O4 Cl1 O2 107.8(4) . .
O1 Cl1 O2 108.0(3) . .
O5 Cl2 O7 110.3(3) . .
O5 Cl2 O6 110.7(3) . .
O7 Cl2 O6 109.9(3) . .
O5 Cl2 O8 106.7(4) . .
O7 Cl2 O8 109.4(4) . .
O6 Cl2 O8 109.8(4) . .
O13' Cl4 O15' 117.9(7) . .
O15 Cl4 O14 120.2(7) . .
O15 Cl4 O16 113.1(6) . .
O13' Cl4 O16 119.0(6) . .
O15' Cl4 O16 112.6(5) . .
O14 Cl4 O16 111.3(5) . .
O13' Cl4 O14' 108.1(9) . .
O15' Cl4 O14' 92.5(8) . .
O16 Cl4 O14' 101.4(7) . .
O15 Cl4 O13 104.6(8) . .
O14 Cl4 O13 104.8(7) . .
O16 Cl4 O13 100.1(5) . .
O17 Cl5 O18 113.0(10) . .
O17 Cl5 O20 109.1(6) . .
O18 Cl5 O20 111.8(8) . .
O17 Cl5 O19 109.0(6) . .
O18 Cl5 O19 107.0(8) . .
O20 Cl5 O19 106.8(6) . .
O19' Cl5' O18' 110.1(8) . .
O19' Cl5' O20' 111.8(9) . .
O18' Cl5' O20' 109.6(7) . .
O19' Cl5' O17' 111.9(9) . .
O18' Cl5' O17' 108.8(6) . .
O20' Cl5' O17' 104.4(6) . .
O22 Cl6 O21 113.2(10) . .
O22 Cl6 O24 109.5(10) . .
O21 Cl6 O24 112.4(11) . .
O22 Cl6 O23 106.1(10) . .
O21 Cl6 O23 110.2(11) . .
O24 Cl6 O23 104.9(11) . .
N1S C1S C2S 179.0(11) . .
C1S C2S H2S1 109.5 . .
C1S C2S H2S2 109.5 . .
H2S1 C2S H2S2 109.5 . .
C1S C2S H2S3 109.5 . .
H2S1 C2S H2S3 109.5 . .
H2S2 C2S H2S3 109.5 . .
N2S C3S C4S 177.2(12) . .
C3S C4S H4S1 109.5 . .
C3S C4S H4S2 109.5 . .
H4S1 C4S H4S2 109.5 . .
C3S C4S H4S3 109.5 . .
H4S1 C4S H4S3 109.5 . .
H4S2 C4S H4S3 109.5 . .
N3S C5S C6S 170.8(17) . .
C5S C6S H6S1 109.5 . .
C5S C6S H6S2 109.5 . .
H6S1 C6S H6S2 109.5 . .
C5S C6S H6S3 109.5 . .
H6S1 C6S H6S3 109.5 . .
H6S2 C6S H6S3 109.5 . .
N3S' C5S' C6S' 153(4) . .
C5S' C6S' H6S4 109.5 . .
C5S' C6S' H6S5 109.5 . .
H6S4 C6S' H6S5 109.5 . .
C5S' C6S' H6S6 109.5 . .
H6S4 C6S' H6S6 109.5 . .
H6S5 C6S' H6S6 109.5 . .
N4S C7S C8S 169.9(15) . .
C7S C8S H8S1 109.5 . .
C7S C8S H8S2 109.5 . .
H8S1 C8S H8S2 109.5 . .
C7S C8S H8S3 109.5 . .
H8S1 C8S H8S3 109.5 . .
H8S2 C8S H8S3 109.5 . .
N5S C9S C10S 178.2(11) . .
C9S C10S H10A 109.5 . .
C9S C10S H10B 109.5 . .
H10A C10S H10B 109.5 . .
C9S C10S H10C 109.5 . .
H10A C10S H10C 109.5 . .
H10B C10S H10C 109.5 . .
N6S C11S C12S 178.6(9) . .
C11S C12S H12A 109.5 . .
C11S C12S H12B 109.5 . .
H12A C12S H12B 109.5 . .
C11S C12S H12C 109.5 . .
H12A C12S H12C 109.5 . .
H12B C12S H12C 109.5 . .
N7S C13S C14S 170.1(15) . .
C13S C14S H14A 109.5 . .
C13S C14S H14B 109.5 . .
H14A C14S H14B 109.5 . .
C13S C14S H14C 109.5 . .
H14A C14S H14C 109.5 . .
H14B C14S H14C 109.5 . .
N8S C15S C16S 176.9(12) . .
C15S C16S H16A 109.5 . .
C15S C16S H16B 109.5 . .
H16A C16S H16B 109.5 . .
C15S C16S H16C 109.5 . .
H16A C16S H16C 109.5 . .
H16B C16S H16C 109.5 . .
N9S C17S C18S 176.2(10) . .
C17S C18S H18A 109.5 . .
C17S C18S H18B 109.5 . .
H18A C18S H18B 109.5 . .
C17S C18S H18C 109.5 . .
H18A C18S H18C 109.5 . .
H18B C18S H18C 109.5 . .
N10S C19S C20S 150(2) . .
C19S C20S H20A 109.5 . .
C19S C20S H20B 109.5 . .
H20A C20S H20B 109.5 . .
C19S C20S H20C 109.5 . .
H20A C20S H20C 109.5 . .
H20B C20S H20C 109.5 . .
Br7 Fe7 Br8 110.08(12) . .
Br7 Fe7 Br10 110.33(14) . .
Br8 Fe7 Br10 109.17(11) . .
Br7 Fe7 Br9 107.65(14) . .
Br8 Fe7 Br9 110.54(16) . .
Br10 Fe7 Br9 109.06(13) . .
O10 Cl3 O11 116.6(10) . .
O10 Cl3 O12 117.5(9) . .
O11 Cl3 O12 114.8(9) . .
O10 Cl3 O9 102.4(9) . .
O11 Cl3 O9 99.7(9) . .
O12 Cl3 O9 101.5(9) . .

loop_
_geom_bond_atom_site_label_1
_geom_bond_atom_site_label_2
_geom_bond_distance
_geom_bond_site_symmetry_2
Fe1 N15 1.960(4) .
Fe1 N11 1.966(4) .
Fe1 N1 1.967(4) .
Fe1 N16 1.967(4) .
Fe1 N2 1.973(4) .
Fe1 N12 1.977(4) .
Fe2 N22 1.960(4) .
Fe2 N7 1.966(4) .
Fe2 N9 1.970(5) .
Fe2 N21 1.980(4) .
Fe2 N8 1.986(5) .
Fe2 N10 1.997(4) .
Fe3 N28 1.965(4) .
Fe3 N4 1.968(4) .
Fe3 N6 1.974(4) .
Fe3 N27 1.974(4) .
Fe3 N5 1.979(5) .
Fe3 N3 1.987(4) .
Fe4 N17 2.147(4) .
Fe4 N20 2.157(4) .
Fe4 N18 2.240(4) .
Fe4 N19 2.312(4) .
Fe4 Br1 2.5405(9) .
Fe4 Br2 2.5547(9) .
Fe5 N23 2.165(5) .
Fe5 N26 2.175(5) .
Fe5 N24 2.245(5) .
Fe5 N25 2.255(5) .
Fe5 Br5 2.5485(11) .
Fe5 Br6 2.5594(11) .
Fe6 N29 2.184(4) .
Fe6 N14 2.198(4) .
Fe6 N13 2.224(5) .
Fe6 N30 2.304(5) .
Fe6 Br3 2.5245(10) .
Fe6 Br4 2.5920(10) .
N1 C7 1.306(7) .
N1 C1 1.451(6) .
N2 C12 1.340(6) .
N2 C8 1.362(7) .
N3 C13 1.333(6) .
N3 C17 1.349(7) .
N4 C18 1.280(6) .
N4 C19 1.439(6) .
N5 C31 1.283(7) .
N5 C25 1.434(7) .
N6 C36 1.345(6) .
N6 C32 1.359(7) .
N7 C37 1.330(6) .
N7 C41 1.360(7) .
N8 C42 1.284(7) .
N8 C43 1.440(6) .
N9 C55 1.293(7) .
N9 C49 1.454(7) .
N10 C56 1.339(7) .
N10 C60 1.344(6) .
N11 C61 1.341(6) .
N11 C65 1.371(7) .
N12 C66 1.279(7) .
N12 C67 1.450(7) .
N13 C79 1.280(7) .
N13 C73 1.428(7) .
N14 C84 1.336(6) .
N14 C80 1.352(7) .
N15 C85 1.344(6) .
N15 C89 1.368(6) .
N16 C94 1.332(6) .
N16 C90 1.371(6) .
N17 C95 1.317(6) .
N17 C99 1.370(6) .
N18 C100 1.275(6) .
N18 C101 1.408(7) .
N19 C113 1.263(7) .
N19 C107 1.435(7) .
N20 C118 1.312(6) .
N20 C114 1.349(6) .
N21 C119 1.330(6) .
N21 C123 1.352(7) .
N22 C128 1.343(6) .
N22 C124 1.361(7) .
N23 C129 1.326(7) .
N23 C133 1.370(8) .
N24 C134 1.255(8) .
N24 C135 1.440(7) .
N25 C147 1.299(7) .
N25 C141 1.423(8) .
N26 C152 1.307(7) .
N26 C148 1.366(7) .
N27 C153 1.321(6) .
N27 C157 1.366(6) .
N28 C163 1.339(6) .
N28 C158 1.364(6) .
N29 C164 1.325(6) .
N29 C168 1.358(7) .
N30 C169 1.278(6) .
N30 C170 1.415(7) .
C1 C6 1.364(8) .
C1 C2 1.390(7) .
C2 C3 1.398(7) .
C2 H2 0.9500 .
C3 C4 1.348(8) .
C3 H3 0.9500 .
C4 C5 1.399(8) .
C4 Cl8 1.740(5) .
C5 C6 1.411(7) .
C5 H5 0.9500 .
C6 H6 0.9500 .
C7 C8 1.449(7) .
C7 H7 0.9500 .
C8 C9 1.387(7) .
C9 C10 1.419(7) .
C9 H9 0.9500 .
C10 C11 1.384(8) .
C10 H10 0.9500 .
C11 C12 1.407(6) .
C11 C14 1.474(6) .
C12 H12 0.9500 .
C13 C14 1.414(6) .
C13 H13 0.9500 .
C14 C15 1.385(8) .
C15 C16 1.407(7) .
C15 H15 0.9500 .
C16 C17 1.365(7) .
C16 H16 0.9500 .
C17 C18 1.467(6) .
C18 H18 0.9500 .
C19 C24 1.350(9) .
C19 C20 1.369(9) .
C20 C21 1.402(10) .
C20 H20 0.9500 .
C21 C22 1.356(14) .
C21 H21 0.9500 .
C22 C23 1.352(14) .
C22 Cl11 1.735(7) .
C23 C24 1.395(9) .
C23 H23 0.9500 .
C24 H24 0.9500 .
C25 C30 1.371(8) .
C25 C26 1.411(8) .
C26 C27 1.368(9) .
C26 H26 0.9500 .
C27 C28 1.392(10) .
C27 H27 0.9500 .
C28 C29 1.405(10) .
C28 Cl12 1.711(7) .
C29 C30 1.390(9) .
C29 H29 0.9500 .
C30 H30 0.9500 .
C31 C32 1.449(8) .
C31 H31 0.9500 .
C32 C33 1.369(7) .
C33 C34 1.380(8) .
C33 H33 0.9500 .
C34 C35 1.400(8) .
C34 H34 0.9500 .
C35 C36 1.386(7) .
C35 C38 1.486(7) .
C36 H36 0.9500 .
C37 C38 1.417(7) .
C37 H37 0.9500 .
C38 C39 1.403(8) .
C39 C40 1.362(8) .
C39 H39 0.9500 .
C40 C41 1.401(7) .
C40 H40 0.9500 .
C41 C42 1.449(7) .
C42 H42 0.9500 .
C43 C44 1.379(8) .
C43 C48 1.396(7) .
C44 C45 1.366(8) .
C44 H44 0.9500 .
C45 C46 1.381(8) .
C45 H45 0.9500 .
C46 C47 1.380(8) .
C46 Cl10 1.759(6) .
C47 C48 1.376(7) .
C47 H47 0.9500 .
C48 H48 0.9500 .
C49 C50 1.350(9) .
C49 C54 1.386(8) .
C50 C51 1.400(10) .
C50 H50 0.9500 .
C51 C52 1.397(12) .
C51 H51 0.9500 .
C52 C53 1.381(11) .
C52 Cl9 1.740(8) .
C53 C54 1.361(9) .
C53 H53 0.9500 .
C54 H54 0.9500 .
C55 C56 1.462(8) .
C55 H55 0.9500 .
C56 C57 1.389(8) .
C57 C58 1.396(8) .
C57 H57 0.9500 .
C58 C59 1.375(8) .
C58 H58 0.9500 .
C59 C60 1.413(7) .
C59 C62 1.484(7) .
C60 H60 0.9500 .
C61 C62 1.394(7) .
C61 H61 0.9500 .
C62 C63 1.401(8) .
C63 C64 1.366(7) .
C63 H63 0.9500 .
C64 C65 1.394(7) .
C64 H64 0.9500 .
C65 C66 1.451(7) .
C66 H66 0.9500 .
C67 C68 1.377(7) .
C67 C72 1.397(7) .
C68 C69 1.379(8) .
C68 H68 0.9500 .
C69 C70 1.381(8) .
C69 H69 0.9500 .
C70 C71 1.366(8) .
C70 Cl7 1.744(6) .
C71 C72 1.378(8) .
C71 H71 0.9500 .
C72 H72 0.9500 .
C73 C74 1.372(8) .
C73 C78 1.391(9) .
C74 C75 1.403(10) .
C74 H74 0.9500 .
C75 C76 1.360(11) .
C75 H75 0.9500 .
C76 C77 1.374(9) .
C76 Cl17 1.776(7) .
C77 C78 1.371(8) .
C77 H77 0.9500 .
C78 H78 0.9500 .
C79 C80 1.473(7) .
C79 H79 0.9500 .
C80 C81 1.370(8) .
C81 C82 1.367(8) .
C81 H81 0.9500 .
C82 C83 1.418(8) .
C82 H82 0.9500 .
C83 C84 1.395(7) .
C83 C86 1.480(7) .
C84 H84 0.9500 .
C85 C86 1.362(7) .
C85 H85 0.9500 .
C86 C87 1.406(7) .
C87 C88 1.380(7) .
C87 H87 0.9500 .
C88 C89 1.374(7) .
C88 H88 0.9500 .
C89 C90 1.462(7) .
C90 C91 1.396(6) .
C91 C92 1.361(7) .
C91 H91 0.9500 .
C92 C93 1.420(7) .
C92 H92 0.9500 .
C93 C94 1.381(6) .
C93 C96 1.461(7) .
C94 H94 0.9500 .
C95 C96 1.412(7) .
C95 H95 0.9500 .
C96 C97 1.403(7) .
C97 C98 1.375(8) .
C97 H97 0.9500 .
C98 C99 1.391(7) .
C98 H98 0.9500 .
C99 C100 1.448(8) .
C100 H100 0.9500 .
C101 C106 1.382(8) .
C101 C102 1.395(8) .
C102 C103 1.406(8) .
C102 H102 0.9500 .
C103 C104 1.372(9) .
C103 H103 0.9500 .
C104 C105 1.380(10) .
C104 Cl13 1.747(7) .
C105 C106 1.389(10) .
C105 H105 0.9500 .
C106 H106 0.9500 .
C107 C108 1.366(9) .
C107 C112 1.415(7) .
C108 C109 1.387(8) .
C108 H108 0.9500 .
C109 C110 1.400(9) .
C109 H109 0.9500 .
C110 C111 1.366(10) .
C110 Cl14 1.739(6) .
C111 C112 1.382(9) .
C111 H111 0.9500 .
C112 H112 0.9500 .
C113 C114 1.463(8) .
C113 H113 0.9500 .
C114 C115 1.372(8) .
C115 C116 1.412(8) .
C115 H115 0.9500 .
C116 C117 1.397(7) .
C116 H116 0.9500 .
C117 C118 1.394(8) .
C117 C120 1.478(7) .
C118 H118 0.9500 .
C119 C120 1.393(7) .
C119 H119 0.9500 .
C120 C121 1.376(8) .
C121 C122 1.391(8) .
C121 H121 0.9500 .
C122 C123 1.373(8) .
C122 H122 0.9500 .
C123 C124 1.462(7) .
C124 C125 1.365(8) .
C125 C126 1.347(8) .
C125 H125 0.9500 .
C126 C127 1.399(8) .
C126 H126 0.9500 .
C127 C128 1.384(8) .
C127 C130 1.475(8) .
C128 H128 0.9500 .
C129 C130 1.384(8) .
C129 H129 0.9500 .
C130 C131 1.398(9) .
C131 C132 1.426(8) .
C131 H131 0.9500 .
C132 C133 1.369(9) .
C132 H132 0.9500 .
C133 C134 1.470(8) .
C134 H134 0.9500 .
C135 C136 1.356(9) .
C135 C140 1.366(8) .
C136 C137 1.387(9) .
C136 H136 0.9500 .
C137 C138 1.393(10) .
C137 H137 0.9500 .
C138 C139 1.363(10) .
C138 Cl16 1.740(7) .
C139 C140 1.388(8) .
C139 H139 0.9500 .
C140 H140 0.9500 .
C141 C146 1.379(8) .
C141 C142 1.388(7) .
C142 C143 1.388(8) .
C142 H142 0.9500 .
C143 C144 1.374(8) .
C143 H143 0.9500 .
C144 C145 1.367(8) .
C144 Cl15 1.760(6) .
C145 C146 1.386(9) .
C145 H145 0.9500 .
C146 H146 0.9500 .
C147 C148 1.427(8) .
C147 H147 0.9500 .
C148 C149 1.382(8) .
C149 C150 1.390(8) .
C149 H149 0.9500 .
C150 C151 1.366(8) .
C150 H150 0.9500 .
C151 C152 1.382(8) .
C151 C154 1.502(8) .
C152 H152 0.9500 .
C153 C154 1.410(6) .
C153 H153 0.9500 .
C154 C155 1.384(7) .
C155 C156 1.357(8) .
C155 H155 0.9500 .
C156 C157 1.381(6) .
C156 H156 0.9500 .
C157 C158 1.481(7) .
C158 C159 1.390(7) .
C159 C160 1.363(8) .
C159 H159 0.9500 .
C160 C161 1.399(7) .
C160 H160 0.9500 .
C161 C163 1.378(7) .
C161 C165 1.491(7) .
C163 H163 0.9500 .
C164 C165 1.390(7) .
C164 H164 0.9500 .
C165 C166 1.381(8) .
C166 C167 1.399(8) .
C166 H166 0.9500 .
C167 C168 1.424(8) .
C167 H167 0.9500 .
C168 C169 1.454(8) .
C169 H169 0.9500 .
C170 C171 1.387(7) .
C170 C175 1.395(8) .
C171 C172 1.388(8) .
C171 H171 0.9500 .
C172 C173 1.380(8) .
C172 H172 0.9500 .
C173 C174 1.389(8) .
C173 Cl18 1.738(6) .
C174 C175 1.383(8) .
C174 H174 0.9500 .
C175 H175 0.9500 .
Cl1 O3 1.414(4) .
Cl1 O4 1.416(4) .
Cl1 O1 1.417(4) .
Cl1 O2 1.424(5) .
Cl2 O5 1.416(4) .
Cl2 O7 1.422(5) .
Cl2 O6 1.425(4) .
Cl2 O8 1.426(6) .
Cl4 O15 1.371(7) .
Cl4 O13' 1.385(10) .
Cl4 O15' 1.389(8) .
Cl4 O14 1.402(7) .
Cl4 O16 1.406(4) .
Cl4 O14' 1.445(12) .
Cl4 O13 1.477(7) .
Cl5 O17 1.403(8) .
Cl5 O18 1.412(8) .
Cl5 O20 1.415(7) .
Cl5 O19 1.434(7) .
Cl5' O19' 1.394(9) .
Cl5' O18' 1.407(7) .
Cl5' O20' 1.420(8) .
Cl5' O17' 1.423(7) .
Cl6 O22 1.395(9) .
Cl6 O21 1.398(9) .
Cl6 O24 1.433(9) .
Cl6 O23 1.436(9) .
N1S C1S 1.111(9) .
C1S C2S 1.439(11) .
C2S H2S1 0.9800 .
C2S H2S2 0.9800 .
C2S H2S3 0.9800 .
N2S C3S 1.087(10) .
C3S C4S 1.477(16) .
C4S H4S1 0.9800 .
C4S H4S2 0.9800 .
C4S H4S3 0.9800 .
N3S C5S 1.191(15) .
C5S C6S 1.387(14) .
C6S H6S1 0.9800 .
C6S H6S2 0.9800 .
C6S H6S3 0.9800 .
N3S' C5S' 1.20(2) .
C5S' C6S' 1.48(2) .
C6S' H6S4 0.9800 .
C6S' H6S5 0.9800 .
C6S' H6S6 0.9800 .
N4S C7S 1.217(16) .
C7S C8S 1.541(18) .
C8S H8S1 0.9800 .
C8S H8S2 0.9800 .
C8S H8S3 0.9800 .
N5S C9S 1.139(10) .
C9S C10S 1.429(14) .
C10S H10A 0.9800 .
C10S H10B 0.9800 .
C10S H10C 0.9800 .
N6S C11S 1.092(8) .
C11S C12S 1.443(10) .
C12S H12A 0.9800 .
C12S H12B 0.9800 .
C12S H12C 0.9800 .
N7S C13S 1.226(16) .
C13S C14S 1.586(18) .
C14S H14A 0.9800 .
C14S H14B 0.9800 .
C14S H14C 0.9800 .
N8S C15S 1.129(11) .
C15S C16S 1.477(14) .
C16S H16A 0.9800 .
C16S H16B 0.9800 .
C16S H16C 0.9800 .
N9S C17S 1.003(8) .
C17S C18S 1.525(14) .
C18S H18A 0.9800 .
C18S H18B 0.9800 .
C18S H18C 0.9800 .
N10S C19S 1.27(2) .
C19S C20S 1.56(2) .
C20S H20A 0.9800 .
C20S H20B 0.9800 .
C20S H20C 0.9800 .
Fe7 Br7 2.323(3) .
Fe7 Br8 2.343(3) .
Fe7 Br10 2.367(3) .
Fe7 Br9 2.378(6) .
Cl3 O10 1.370(11) .
Cl3 O11 1.395(11) .
Cl3 O12 1.415(11) .
Cl3 O9 1.707(12) .
